data_7706071
loop_
_publ_author_name
'Yin, Kuan'
'Hua, Linyan'
'Qu, Liye'
'Yao, Quanyou'
'Wang, Yaorong'
'Yuan, Dan'
'You, Hongpeng'
'Yao, Yingming'

_publ_section_title
;
 Heterobimetallic rare earth metal-zinc catalysts for reactions of
 epoxides and CO<sub>2</sub> under ambient conditions.
;
_journal_issue 4
_journal_name_full 'Dalton transactions (Cambridge, England : 2003)'
_journal_page_first 1453
_journal_page_last 1464
_journal_paper_doi 10.1039/d0dt03772a
_journal_volume 50
_journal_year 2021
_chemical_formula_moiety 'C90 H134 N2 O12 Yb2 Zn, 2(C4 H8 O), C6 H14'
_chemical_formula_sum 'C104 H164 N2 O14 Yb2 Zn'
_chemical_formula_weight 2077.81
_space_group_crystal_system triclinic
_space_group_IT_number 2
_space_group_name_Hall '-P 1'
_space_group_name_H-M_alt 'P -1'
_atom_sites_solution_hydrogens geom
_audit_creation_date 2020-12-07
_audit_creation_method
;
Olex2 1.2
(compiled 2018.05.29 svn.r3508 for OlexSys, GUI svn.r5506)
;
_audit_update_record
;
2020-12-07 deposited with the CCDC.	2020-12-15 downloaded from the CCDC.
;
_cell_angle_alpha 111.217(2)
_cell_angle_beta 97.959(2)
_cell_angle_gamma 102.216(2)
_cell_formula_units_Z 2
_cell_length_a 13.7365(7)
_cell_length_b 18.4813(9)
_cell_length_c 23.8894(11)
_cell_measurement_reflns_used 9728
_cell_measurement_temperature 296(2)
_cell_measurement_theta_max 27.51
_cell_measurement_theta_min 2.31
_cell_volume 5369.5(5)
_computing_cell_refinement 'SAINT v8.37A (Bruker, 2015)'
_computing_data_reduction 'SAINT v8.37A (Bruker, 2015)'
_computing_molecular_graphics 'Olex2 (Dolomanov et al., 2009)'
_computing_publication_material 'Olex2 (Dolomanov et al., 2009)'
_computing_structure_refinement 'ShelXL (Sheldrick, 2015)'
_computing_structure_solution 'SHELXT 2014/5 (Sheldrick, 2014)'
_diffrn_ambient_temperature 296.15
_diffrn_measured_fraction_theta_full 0.999
_diffrn_measured_fraction_theta_max 0.999
_diffrn_measurement_device_type 'Bruker APEX-II CCD'
_diffrn_measurement_method '\f and \w scans'
_diffrn_radiation_type MoK\a
_diffrn_radiation_wavelength 0.71073
_diffrn_reflns_av_R_equivalents 0.0645
_diffrn_reflns_av_unetI/netI 0.0271
_diffrn_reflns_Laue_measured_fraction_full 0.999
_diffrn_reflns_Laue_measured_fraction_max 0.999
_diffrn_reflns_limit_h_max 17
_diffrn_reflns_limit_h_min -17
_diffrn_reflns_limit_k_max 23
_diffrn_reflns_limit_k_min -23
_diffrn_reflns_limit_l_max 29
_diffrn_reflns_limit_l_min -29
_diffrn_reflns_number 293922
_diffrn_reflns_point_group_measured_fraction_full 0.999
_diffrn_reflns_point_group_measured_fraction_max 0.999
_diffrn_reflns_theta_full 25.242
_diffrn_reflns_theta_max 26.372
_diffrn_reflns_theta_min 2.256
_diffrn_standards_number 0
_exptl_absorpt_coefficient_mu 2.006
_exptl_absorpt_correction_type multi-scan
_exptl_crystal_colour 'clear light colourless'
_exptl_crystal_colour_lustre clear
_exptl_crystal_colour_modifier light
_exptl_crystal_colour_primary colourless
_exptl_crystal_density_diffrn 1.285
_exptl_crystal_description block
_exptl_crystal_F_000 2168
_exptl_crystal_size_max 0.3
_exptl_crystal_size_mid 0.2
_exptl_crystal_size_min 0.2
_exptl_transmission_factor_max 0.7456
_exptl_transmission_factor_min 0.6033
_refine_diff_density_max 1.739
_refine_diff_density_min -1.728
_refine_diff_density_rms 0.099
_refine_ls_extinction_method none
_refine_ls_goodness_of_fit_ref 1.063
_refine_ls_hydrogen_treatment constr
_refine_ls_matrix_type full
_refine_ls_number_parameters 1069
_refine_ls_number_reflns 21942
_refine_ls_number_restraints 2073
_refine_ls_restrained_S_all 1.109
_refine_ls_R_factor_all 0.0455
_refine_ls_R_factor_gt 0.0326
_refine_ls_shift/su_max 0.039
_refine_ls_shift/su_mean 0.001
_refine_ls_structure_factor_coef Fsqd
_refine_ls_weighting_details 'w=1/[\s^2^(Fo^2^)+(0.0337P)^2^+15.3099P] where P=(Fo^2^+2Fc^2^)/3'
_refine_ls_weighting_scheme calc
_refine_ls_wR_factor_gt 0.0797
_refine_ls_wR_factor_ref 0.0882
_reflns_Friedel_coverage 0.000
_reflns_number_gt 18294
_reflns_number_total 21942
_reflns_threshold_expression 'I > 2\s(I)'
_cod_data_source_file d0dt03772a2.cif
_cod_data_source_block b171217a_0m
_cod_depositor_comments 'Adding full bibliography for 7706065--7706075.cif.'
_cod_database_code 7706071
_shelx_shelxl_version_number 2016/4
_shelx_space_group_comment
;
The symmetry employed for this shelxl refinement is uniquely defined
by the following loop, which should always be used as a source of
symmetry information in preference to the above space-group names.
They are only intended as comments.
;
_shelx_estimated_absorpt_t_max 0.690
_shelx_estimated_absorpt_t_min 0.584
_olex2_refinement_description
;
1. Fixed Uiso
 At 1.2 times of:
  All C(H) groups, All C(H,H) groups
 At 1.5 times of:
  All C(H,H,H) groups
2. Restrained distances
 C2S-C3S = C3S-C4S = C4S-C5S = C5S-C6S
 1.52 with sigma of 0.01
 C18-C19 = C18-C20 = C18-C21
 1.53 with sigma of 0.02
 O14-C95 = O14-C98 = O14A-C95A = O14A-C98A
 1.42 with sigma of 0.02
 C95-C96 = C96-C97 = C97-C98
 1.52 with sigma of 0.02
 C95A-C96A = C96A-C97A = C97A-C98A
 1.52 with sigma of 0.02
 O14-C96 = O14-C97 = O14A-C96A = O14A-C97A
 2.41 with sigma of 0.02
 C95-C97 = C96-C98 = C95A-C97A = C96A-C98A
 2.49 with sigma of 0.02
 C0AA-C5S
 2.35 with sigma of 0.02
 H91A-H2SA
 2.35 with sigma of 0.02
 H4SB-H6SA
 2.35 with sigma of 0.02
 C3S-C5S = C4S-C6S
 2.3 with sigma of 0.04
3. Uiso/Uaniso restraints and constraints
C1 \\sim C2 \\sim C3 \\sim C4 \\sim C5 \\sim C6 \\sim C7 \\sim C8 \\sim C9
\\sim C10 \\sim C11 \\sim C12 \\sim C13 \\sim C14 \\sim C15 \\sim C16 \\sim C17
\\sim C18 \\sim C19 \\sim C20 \\sim C21 \\sim C22 \\sim C23 \\sim C24 \\sim C25
\\sim C26 \\sim C27 \\sim C28 \\sim C29 \\sim C30 \\sim C31 \\sim C32 \\sim C33
\\sim C34 \\sim C35 \\sim C36 \\sim C37 \\sim C38 \\sim C39 \\sim C40 \\sim C41
\\sim C42 \\sim C43 \\sim C44 \\sim C45 \\sim C46 \\sim C47 \\sim C48 \\sim C49
\\sim C50 \\sim C51 \\sim C52 \\sim C53 \\sim C54 \\sim C55 \\sim C56 \\sim C57
\\sim C58 \\sim C59 \\sim C60 \\sim C61 \\sim C62 \\sim C63 \\sim C64 \\sim C65
\\sim C66 \\sim C67 \\sim C68 \\sim C69 \\sim C70 \\sim C71 \\sim C72 \\sim C73
\\sim C74 \\sim C75 \\sim C76 \\sim C77 \\sim C78 \\sim C79 \\sim C80 \\sim C81
\\sim C82 \\sim C83 \\sim C84 \\sim C85 \\sim C86 \\sim C87 \\sim C88 \\sim C89
\\sim C90 \\sim C91 \\sim C92 \\sim C93 \\sim C94 \\sim C95 \\sim C96 \\sim C97
\\sim C98 \\sim C98A \\sim C95A \\sim C96A \\sim C97A \\sim C2S \\sim C3S \\sim
C4S \\sim C5S \\sim C6S \\sim C0AA: within 3.8A with sigma of 0.02 and sigma
for terminal atoms of 0.01
Uiso(C2S) = Uiso(C3S) = Uiso(C4S) = Uiso(C5S) = Uiso(C6S)
Uanis(C18) = Uanis(C19) = Uanis(C20) = Uanis(C21)
Uiso(O14A) = Uiso(C95A) = Uiso(C96A) = Uiso(C97A) = Uiso(C98A)
Uiso(O14) = Uiso(C95) = Uiso(C96) = Uiso(C97) = Uiso(C98)
4. Others
 Fixed Sof: C95(0.5) H95A(0.5) H95B(0.5) C96(0.5) H96A(0.5) H96B(0.5) C97(0.5)
 H97A(0.5) H97B(0.5) C98(0.5) H98A(0.5) H98B(0.5) O14(0.5) C98A(0.5) H98C(0.5)
 H98D(0.5) C95A(0.5) H95C(0.5) H95D(0.5) C96A(0.5) H96C(0.5) H96D(0.5)
 C97A(0.5) H97C(0.5) H97D(0.5) O14A(0.5)
5.a Secondary CH2 refined with riding coordinates:
 C1(H1A,H1B), C22(H22A,H22B), C37(H37A,H37B), C38(H38A,H38B), C39(H39A,H39B),
 C40(H40A,H40B), C41(H41A,H41B), C42(H42A,H42B), C43(H43A,H43B), C44(H44A,H44B),
  C45(H45A,H45B), C46(H46A,H46B), C67(H67A,H67B), C82(H82A,H82B), C83(H83A,
 H83B), C84(H84A,H84B), C85(H85A,H85B), C86(H86A,H86B), C87(H87A,H87B),
 C88(H88A,H88B), C89(H89A,H89B), C90(H90A,H90B), C91(H91A,H91B), C92(H92A,H92B),
  C93(H93A,H93B), C94(H94A,H94B), C95(H95A,H95B), C96(H96A,H96B), C97(H97A,
 H97B), C98(H98A,H98B), C98A(H98C,H98D), C95A(H95C,H95D), C96A(H96C,H96D),
 C97A(H97C,H97D), C3S(H3SA,H3SB), C4S(H4SA,H4SB), C5S(H5SA,H5SB), C6S(H6SA,H6SB)
5.b Aromatic/amide H refined with riding coordinates:
 C3(H3), C4(H4), C5(H5), C6(H6), C7(H7), C10(H10), C12(H12), C25(H25),
 C27(H27), C48(H48), C49(H49), C50(H50), C51(H51), C52(H52), C55(H55), C57(H57),
  C70(H70), C72(H72)
5.c Idealised Me refined as rotating group:
 C15(H15A,H15B,H15C), C16(H16A,H16B,H16C), C17(H17A,H17B,H17C), C19(H19A,H19B,
 H19C), C20(H20A,H20B,H20C), C21(H21A,H21B,H21C), C30(H30A,H30B,H30C), C31(H31A,
 H31B,H31C), C32(H32A,H32B,H32C), C34(H34A,H34B,H34C), C35(H35A,H35B,H35C),
 C36(H36A,H36B,H36C), C60(H60A,H60B,H60C), C61(H61A,H61B,H61C), C62(H62A,H62B,
 H62C), C64(H64A,H64B,H64C), C65(H65A,H65B,H65C), C66(H66A,H66B,H66C), C75(H75A,
 H75B,H75C), C76(H76A,H76B,H76C), C77(H77A,H77B,H77C), C79(H79A,H79B,H79C),
 C80(H80A,H80B,H80C), C81(H81A,H81B,H81C), C2S(H2SA,H2SB,H2SC), C0AA(H0AA,H0AB,
 H0AC)
;
_olex2_submission_special_instructions 'No special instructions were received'

loop_
_space_group_symop_operation_xyz
'x, y, z'
'-x, -y, -z'

loop_
_atom_site_label
_atom_site_type_symbol
_atom_site_fract_x
_atom_site_fract_y
_atom_site_fract_z
_atom_site_U_iso_or_equiv
_atom_site_adp_type
_atom_site_occupancy
_atom_site_site_symmetry_order
_atom_site_calc_flag
_atom_site_refinement_flags_posn
_atom_site_refinement_flags_adp
_atom_site_refinement_flags_occupancy
_atom_site_disorder_assembly
_atom_site_disorder_group
Zn1 Zn 0.36588(3) 0.46578(2) 0.71446(2) 0.02563(9) Uani 1 1 d . . . . .
Yb1 Yb 0.31501(2) 0.31022(2) 0.75521(2) 0.01963(4) Uani 1 1 d . . . . .
Yb2 Yb 0.40249(2) 0.60647(2) 0.65773(2) 0.02023(4) Uani 1 1 d . . . . .
O1 O 0.43734(18) 0.42007(15) 0.76371(12) 0.0270(5) Uani 1 1 d . . . . .
O2 O 0.3715(2) 0.22550(15) 0.69076(12) 0.0299(6) Uani 1 1 d . . . . .
O3 O 0.2530(2) 0.35026(15) 0.83329(12) 0.0288(6) Uani 1 1 d . . . . .
O4 O 0.1395(2) 0.23859(16) 0.68977(12) 0.0325(6) Uani 1 1 d . . . . .
O5 O 0.25278(19) 0.37561(16) 0.70287(12) 0.0292(6) Uani 1 1 d . . . . .
O6 O 0.3303(2) 0.56655(15) 0.72588(12) 0.0295(6) Uani 1 1 d . . . . .
O7 O 0.5307(2) 0.70273(16) 0.72040(12) 0.0304(6) Uani 1 1 d . . . . .
O8 O 0.2774(2) 0.55283(15) 0.57995(11) 0.0280(6) Uani 1 1 d . . . . .
O9 O 0.52045(19) 0.56152(15) 0.59250(12) 0.0276(6) Uani 1 1 d . . . . .
O10 O 0.4399(2) 0.49521(15) 0.65923(12) 0.0272(5) Uani 1 1 d . . . . .
O11 O 0.4560(2) 0.31212(17) 0.83235(13) 0.0358(6) Uani 1 1 d . . . . .
O12 O 0.3074(2) 0.70621(17) 0.69339(13) 0.0363(6) Uani 1 1 d . . . . .
N1 N 0.2302(2) 0.17631(18) 0.76379(14) 0.0274(7) Uani 1 1 d . . . . .
N2 N 0.4490(2) 0.68841(17) 0.59226(14) 0.0256(6) Uani 1 1 d . . . . .
C1 C 0.5450(3) 0.4404(3) 0.77654(19) 0.0347(9) Uani 1 1 d . U . . .
H1A H 0.568634 0.466123 0.750027 0.042 Uiso 1 1 calc R . . . .
H1B H 0.565829 0.391125 0.766479 0.042 Uiso 1 1 calc R . . . .
C2 C 0.5966(3) 0.4963(3) 0.84298(19) 0.0364(9) Uani 1 1 d . U . . .
C3 C 0.6980(4) 0.5033(3) 0.8664(2) 0.0528(12) Uani 1 1 d . U . . .
H3 H 0.732486 0.471329 0.841711 0.063 Uiso 1 1 calc R . . . .
C4 C 0.7480(5) 0.5568(4) 0.9258(3) 0.0726(17) Uani 1 1 d . U . . .
H4 H 0.815681 0.560391 0.941152 0.087 Uiso 1 1 calc R . . . .
C5 C 0.6988(6) 0.6044(4) 0.9621(3) 0.0806(19) Uani 1 1 d . U . . .
H5 H 0.733627 0.641862 1.001700 0.097 Uiso 1 1 calc R . . . .
C6 C 0.5983(5) 0.5974(4) 0.9406(3) 0.0726(16) Uani 1 1 d . U . . .
H6 H 0.564310 0.629024 0.965981 0.087 Uiso 1 1 calc R . . . .
C7 C 0.5467(4) 0.5427(3) 0.8804(2) 0.0501(11) Uani 1 1 d . U . . .
H7 H 0.478305 0.537930 0.865755 0.060 Uiso 1 1 calc R . . . .
C8 C 0.3402(3) 0.1471(2) 0.65344(18) 0.0298(8) Uani 1 1 d . U . . .
C9 C 0.2959(3) 0.0910(2) 0.67681(19) 0.0326(8) Uani 1 1 d . U . . .
C10 C 0.2554(4) 0.0096(2) 0.6385(2) 0.0433(10) Uani 1 1 d . U . . .
H10 H 0.226479 -0.026172 0.654831 0.052 Uiso 1 1 calc R . . . .
C11 C 0.2569(4) -0.0201(3) 0.5764(2) 0.0474(10) Uani 1 1 d . U . . .
C12 C 0.3046(4) 0.0356(3) 0.5549(2) 0.0419(9) Uani 1 1 d . U . . .
H12 H 0.307924 0.016643 0.513667 0.050 Uiso 1 1 calc R . . . .
C13 C 0.3475(3) 0.1180(2) 0.59133(18) 0.0326(8) Uani 1 1 d . U . . .
C14 C 0.3994(4) 0.1754(3) 0.56423(19) 0.0380(9) Uani 1 1 d . U . . .
C15 C 0.4081(4) 0.1295(3) 0.4981(2) 0.0542(11) Uani 1 1 d . U . . .
H15A H 0.444677 0.090517 0.497665 0.081 Uiso 1 1 calc GR . . . .
H15B H 0.444273 0.167082 0.483712 0.081 Uiso 1 1 calc GR . . . .
H15C H 0.340694 0.102217 0.471557 0.081 Uiso 1 1 calc GR . . . .
C16 C 0.5080(4) 0.2234(3) 0.6033(2) 0.0517(11) Uani 1 1 d . U . . .
H16A H 0.504965 0.255818 0.644443 0.078 Uiso 1 1 calc GR . . . .
H16B H 0.540106 0.257830 0.585194 0.078 Uiso 1 1 calc GR . . . .
H16C H 0.547202 0.186560 0.604924 0.078 Uiso 1 1 calc GR . . . .
C17 C 0.3356(4) 0.2333(3) 0.5615(2) 0.0451(10) Uani 1 1 d . U . . .
H17A H 0.267838 0.202588 0.536582 0.068 Uiso 1 1 calc GR . . . .
H17B H 0.367425 0.268258 0.543666 0.068 Uiso 1 1 calc GR . . . .
H17C H 0.331654 0.265220 0.602511 0.068 Uiso 1 1 calc GR . . . .
C18 C 0.2096(6) -0.1086(4) 0.5339(3) 0.0920(10) Uani 1 1 d D U . . .
C19 C 0.1323(6) -0.1177(4) 0.4860(3) 0.0920(10) Uani 1 1 d D U . . .
H19A H 0.125911 -0.166266 0.450763 0.138 Uiso 1 1 calc GR . . . .
H19B H 0.148576 -0.071975 0.475344 0.138 Uiso 1 1 calc GR . . . .
H19C H 0.068782 -0.121214 0.498740 0.138 Uiso 1 1 calc GR . . . .
C20 C 0.2956(6) -0.1401(4) 0.5002(3) 0.0920(10) Uani 1 1 d D U . . .
H20A H 0.269589 -0.197100 0.475217 0.138 Uiso 1 1 calc GR . . . .
H20B H 0.355850 -0.129931 0.530820 0.138 Uiso 1 1 calc GR . . . .
H20C H 0.312684 -0.111876 0.474551 0.138 Uiso 1 1 calc GR . . . .
C21 C 0.1939(6) -0.1639(4) 0.5667(3) 0.0920(10) Uani 1 1 d D U . . .
H21A H 0.141343 -0.154286 0.588749 0.138 Uiso 1 1 calc GR . . . .
H21B H 0.256654 -0.153775 0.595275 0.138 Uiso 1 1 calc GR . . . .
H21C H 0.173471 -0.219085 0.537069 0.138 Uiso 1 1 calc GR . . . .
C22 C 0.2948(3) 0.1206(2) 0.74412(19) 0.0338(9) Uani 1 1 d . U . . .
H22A H 0.270408 0.074129 0.753559 0.041 Uiso 1 1 calc R . . . .
H22B H 0.364552 0.148298 0.768390 0.041 Uiso 1 1 calc R . . . .
C23 C 0.1860(3) 0.3248(2) 0.86230(17) 0.0288(8) Uani 1 1 d . U . . .
C24 C 0.1308(3) 0.3751(3) 0.89565(19) 0.0343(8) Uani 1 1 d . U . . .
C25 C 0.0603(3) 0.3427(3) 0.92322(19) 0.0382(9) Uani 1 1 d . U . . .
H25 H 0.023384 0.375518 0.944692 0.046 Uiso 1 1 calc R . . . .
C26 C 0.0419(3) 0.2643(3) 0.9206(2) 0.0398(9) Uani 1 1 d . U . . .
C27 C 0.0986(3) 0.2175(3) 0.8889(2) 0.0384(9) Uani 1 1 d . U . . .
H27 H 0.088403 0.164862 0.886330 0.046 Uiso 1 1 calc R . . . .
C28 C 0.1708(3) 0.2463(2) 0.86066(17) 0.0301(8) Uani 1 1 d . U . . .
C29 C 0.1483(4) 0.4627(3) 0.9012(2) 0.0440(10) Uani 1 1 d . U . . .
C30 C 0.2607(4) 0.5106(3) 0.9304(3) 0.0569(12) Uani 1 1 d . U . . .
H30A H 0.279561 0.511504 0.970883 0.085 Uiso 1 1 calc GR . . . .
H30B H 0.270486 0.564997 0.933385 0.085 Uiso 1 1 calc GR . . . .
H30C H 0.302788 0.485388 0.905126 0.085 Uiso 1 1 calc GR . . . .
C31 C 0.0851(5) 0.5078(3) 0.9418(3) 0.0624(13) Uani 1 1 d . U . . .
H31A H 0.101452 0.507382 0.982058 0.094 Uiso 1 1 calc GR . . . .
H31B H 0.013468 0.481487 0.923333 0.094 Uiso 1 1 calc GR . . . .
H31C H 0.100798 0.562647 0.945429 0.094 Uiso 1 1 calc GR . . . .
C32 C 0.1170(4) 0.4617(3) 0.8369(2) 0.0521(11) Uani 1 1 d . U . . .
H32A H 0.128020 0.516216 0.840078 0.078 Uiso 1 1 calc GR . . . .
H32B H 0.045783 0.432704 0.819359 0.078 Uiso 1 1 calc GR . . . .
H32C H 0.157498 0.435463 0.810946 0.078 Uiso 1 1 calc GR . . . .
C33 C -0.0368(4) 0.2340(3) 0.9530(2) 0.0508(11) Uani 1 1 d . U . . .
C34 C -0.0504(5) 0.1477(4) 0.9420(3) 0.0850(17) Uani 1 1 d . U . . .
H34A H -0.095272 0.133020 0.966037 0.128 Uiso 1 1 calc GR . . . .
H34B H 0.014926 0.139841 0.953938 0.128 Uiso 1 1 calc GR . . . .
H34C H -0.079745 0.114312 0.898960 0.128 Uiso 1 1 calc GR . . . .
C35 C -0.1378(4) 0.2480(4) 0.9346(3) 0.0714(14) Uani 1 1 d . U . . .
H35A H -0.162921 0.220933 0.890573 0.107 Uiso 1 1 calc GR . . . .
H35B H -0.128972 0.305018 0.947147 0.107 Uiso 1 1 calc GR . . . .
H35C H -0.186110 0.227076 0.954315 0.107 Uiso 1 1 calc GR . . . .
C36 C 0.0033(5) 0.2842(4) 1.0239(3) 0.0681(14) Uani 1 1 d . U . . .
H36A H -0.046579 0.268281 1.044799 0.102 Uiso 1 1 calc GR . . . .
H36B H 0.014940 0.340754 1.032769 0.102 Uiso 1 1 calc GR . . . .
H36C H 0.066432 0.274672 1.037937 0.102 Uiso 1 1 calc GR . . . .
C37 C 0.2340(3) 0.1934(2) 0.83051(18) 0.0341(9) Uani 1 1 d . U . . .
H37A H 0.304868 0.218711 0.853539 0.041 Uiso 1 1 calc R . . . .
H37B H 0.211928 0.142152 0.834080 0.041 Uiso 1 1 calc R . . . .
C38 C 0.1226(3) 0.1375(2) 0.72812(19) 0.0332(8) Uani 1 1 d . U . . .
H38A H 0.077822 0.157451 0.754293 0.040 Uiso 1 1 calc R . . . .
H38B H 0.107239 0.079607 0.716471 0.040 Uiso 1 1 calc R . . . .
C39 C 0.1004(3) 0.1531(2) 0.67092(19) 0.0356(9) Uani 1 1 d . U . . .
H39A H 0.133858 0.124379 0.640412 0.043 Uiso 1 1 calc R . . . .
H39B H 0.027187 0.135377 0.653068 0.043 Uiso 1 1 calc R . . . .
C40 C 0.1077(3) 0.2661(3) 0.64283(19) 0.0371(9) Uani 1 1 d . U . . .
H40A H 0.033519 0.250376 0.629740 0.045 Uiso 1 1 calc R . . . .
H40B H 0.135053 0.243404 0.607139 0.045 Uiso 1 1 calc R . . . .
C41 C 0.1498(3) 0.3562(3) 0.6724(2) 0.0351(9) Uani 1 1 d . U . . .
H41A H 0.144841 0.378184 0.641227 0.042 Uiso 1 1 calc R . . . .
H41B H 0.110915 0.379261 0.701716 0.042 Uiso 1 1 calc R . . . .
C42 C 0.4744(4) 0.3545(3) 0.8989(2) 0.0467(11) Uani 1 1 d . U . . .
H42A H 0.410304 0.354701 0.911554 0.056 Uiso 1 1 calc R . . . .
H42B H 0.515962 0.410004 0.912723 0.056 Uiso 1 1 calc R . . . .
C43 C 0.5306(6) 0.3072(5) 0.9246(3) 0.0834(19) Uani 1 1 d . U . . .
H43A H 0.585403 0.343502 0.960360 0.100 Uiso 1 1 calc R . . . .
H43B H 0.484026 0.271397 0.936692 0.100 Uiso 1 1 calc R . . . .
C44 C 0.5726(7) 0.2598(6) 0.8739(4) 0.106(2) Uani 1 1 d . U . . .
H44A H 0.646740 0.274211 0.886661 0.127 Uiso 1 1 calc R . . . .
H44B H 0.545210 0.202332 0.862808 0.127 Uiso 1 1 calc R . . . .
C45 C 0.5418(4) 0.2799(4) 0.8212(3) 0.0573(13) Uani 1 1 d . U . . .
H45A H 0.597762 0.319806 0.818776 0.069 Uiso 1 1 calc R . . . .
H45B H 0.521881 0.231973 0.782829 0.069 Uiso 1 1 calc R . . . .
C46 C 0.2508(4) 0.5820(3) 0.7557(2) 0.0495(11) Uani 1 1 d . U . . .
H46A H 0.212447 0.532156 0.756745 0.059 Uiso 1 1 calc R . . . .
H46B H 0.204417 0.598669 0.731701 0.059 Uiso 1 1 calc R . . . .
C47 C 0.2880(5) 0.6472(3) 0.8218(3) 0.0554(13) Uani 1 1 d . U . . .
C48 C 0.3883(5) 0.6716(4) 0.8535(3) 0.0689(15) Uani 1 1 d . U . . .
H48 H 0.435737 0.649070 0.834360 0.083 Uiso 1 1 calc R . . . .
C49 C 0.4193(7) 0.7287(5) 0.9129(3) 0.098(2) Uani 1 1 d . U . . .
H49 H 0.487494 0.744264 0.933988 0.117 Uiso 1 1 calc R . . . .
C50 C 0.3515(8) 0.7630(5) 0.9414(4) 0.119(3) Uani 1 1 d . U . . .
H50 H 0.373222 0.801682 0.981909 0.143 Uiso 1 1 calc R . . . .
C51 C 0.2531(7) 0.7409(5) 0.9110(4) 0.105(2) Uani 1 1 d . U . . .
H51 H 0.207142 0.765372 0.930206 0.127 Uiso 1 1 calc R . . . .
C52 C 0.2190(6) 0.6817(4) 0.8509(3) 0.0821(18) Uani 1 1 d . U . . .
H52 H 0.150353 0.665466 0.830528 0.099 Uiso 1 1 calc R . . . .
C53 C 0.6135(3) 0.7545(2) 0.71971(19) 0.0318(8) Uani 1 1 d . U . . .
C54 C 0.7098(3) 0.7771(3) 0.7614(2) 0.0382(9) Uani 1 1 d . U . . .
C55 C 0.7927(4) 0.8285(3) 0.7543(2) 0.0469(10) Uani 1 1 d . U . . .
H55 H 0.855911 0.842845 0.781427 0.056 Uiso 1 1 calc R . . . .
C56 C 0.7875(4) 0.8598(3) 0.7094(2) 0.0456(10) Uani 1 1 d . U . . .
C57 C 0.6919(3) 0.8397(3) 0.6711(2) 0.0424(10) Uani 1 1 d . U . . .
H57 H 0.684805 0.860974 0.641422 0.051 Uiso 1 1 calc R . . . .
C58 C 0.6059(3) 0.7884(2) 0.67570(19) 0.0316(8) Uani 1 1 d . U . . .
C59 C 0.7204(4) 0.7483(3) 0.8141(2) 0.0492(11) Uani 1 1 d . U . . .
C60 C 0.6932(4) 0.6557(3) 0.7882(3) 0.0591(12) Uani 1 1 d . U . . .
H60A H 0.622149 0.633037 0.766823 0.089 Uiso 1 1 calc GR . . . .
H60B H 0.705469 0.638882 0.821468 0.089 Uiso 1 1 calc GR . . . .
H60C H 0.734813 0.637109 0.759957 0.089 Uiso 1 1 calc GR . . . .
C61 C 0.6497(5) 0.7782(4) 0.8556(3) 0.0675(13) Uani 1 1 d . U . . .
H61A H 0.670850 0.836268 0.874394 0.101 Uiso 1 1 calc GR . . . .
H61B H 0.653107 0.757609 0.887168 0.101 Uiso 1 1 calc GR . . . .
H61C H 0.580520 0.759475 0.831272 0.101 Uiso 1 1 calc GR . . . .
C62 C 0.8302(4) 0.7815(4) 0.8551(3) 0.0714(15) Uani 1 1 d . U . . .
H62A H 0.876873 0.763699 0.830386 0.107 Uiso 1 1 calc GR . . . .
H62B H 0.833148 0.762050 0.887284 0.107 Uiso 1 1 calc GR . . . .
H62C H 0.848925 0.839622 0.873099 0.107 Uiso 1 1 calc GR . . . .
C63 C 0.8827(4) 0.9186(3) 0.7072(3) 0.0576(13) Uani 1 1 d . U . . .
C64 C 0.9084(5) 0.9968(4) 0.7652(3) 0.0857(17) Uani 1 1 d . U . . .
H64A H 0.903999 0.984002 0.800465 0.129 Uiso 1 1 calc GR . . . .
H64B H 0.860575 1.026610 0.760773 0.129 Uiso 1 1 calc GR . . . .
H64C H 0.976605 1.028920 0.770793 0.129 Uiso 1 1 calc GR . . . .
C65 C 0.9731(5) 0.8861(4) 0.7080(3) 0.0821(16) Uani 1 1 d . U . . .
H65A H 0.959685 0.837227 0.671622 0.123 Uiso 1 1 calc GR . . . .
H65B H 0.985846 0.874712 0.744048 0.123 Uiso 1 1 calc GR . . . .
H65C H 1.032167 0.925421 0.708830 0.123 Uiso 1 1 calc GR . . . .
C66 C 0.8659(5) 0.9379(5) 0.6517(3) 0.0943(19) Uani 1 1 d . U . . .
H66A H 0.927034 0.975182 0.652562 0.141 Uiso 1 1 calc GR . . . .
H66B H 0.810239 0.961758 0.651911 0.141 Uiso 1 1 calc GR . . . .
H66C H 0.849543 0.889039 0.614947 0.141 Uiso 1 1 calc GR . . . .
C67 C 0.5022(3) 0.7740(2) 0.63565(19) 0.0354(9) Uani 1 1 d . U . . .
H67A H 0.457981 0.793335 0.662466 0.042 Uiso 1 1 calc R . . . .
H67B H 0.510929 0.806519 0.611663 0.042 Uiso 1 1 calc R . . . .
C68 C 0.2466(3) 0.5463(2) 0.52267(17) 0.0249(7) Uani 1 1 d . U . . .
C69 C 0.1762(3) 0.4752(2) 0.47584(17) 0.0275(7) Uani 1 1 d . U . . .
C70 C 0.1477(3) 0.4747(3) 0.41757(18) 0.0339(8) Uani 1 1 d . U . . .
H70 H 0.102016 0.427803 0.386899 0.041 Uiso 1 1 calc R . . . .
C71 C 0.1829(3) 0.5397(3) 0.40184(18) 0.0335(8) Uani 1 1 d . U . . .
C72 C 0.2521(3) 0.6078(3) 0.44845(18) 0.0325(8) Uani 1 1 d . U . . .
H72 H 0.278195 0.652205 0.439691 0.039 Uiso 1 1 calc R . . . .
C73 C 0.2843(3) 0.6127(2) 0.50774(18) 0.0279(8) Uani 1 1 d . U . . .
C74 C 0.1448(3) 0.5391(3) 0.3379(2) 0.0448(10) Uani 1 1 d . U . . .
C75 C 0.0970(4) 0.6097(4) 0.3464(3) 0.0641(12) Uani 1 1 d . U . . .
H75A H 0.074970 0.611082 0.306965 0.096 Uiso 1 1 calc GR . . . .
H75B H 0.147146 0.659859 0.373263 0.096 Uiso 1 1 calc GR . . . .
H75C H 0.039239 0.602154 0.364271 0.096 Uiso 1 1 calc GR . . . .
C76 C 0.2342(4) 0.5540(3) 0.3083(2) 0.0472(10) Uani 1 1 d . U . . .
H76A H 0.265856 0.510942 0.301652 0.071 Uiso 1 1 calc GR . . . .
H76B H 0.283635 0.604551 0.335089 0.071 Uiso 1 1 calc GR . . . .
H76C H 0.209496 0.555962 0.269380 0.071 Uiso 1 1 calc GR . . . .
C77 C 0.0677(5) 0.4605(4) 0.2946(3) 0.0828(17) Uani 1 1 d . U . . .
H77A H 0.049717 0.461456 0.254677 0.124 Uiso 1 1 calc GR . . . .
H77B H 0.007410 0.453333 0.310447 0.124 Uiso 1 1 calc GR . . . .
H77C H 0.096616 0.416562 0.291169 0.124 Uiso 1 1 calc GR . . . .
C78 C 0.1285(3) 0.4030(2) 0.49063(18) 0.0313(8) Uani 1 1 d . U . . .
C79 C 0.0541(4) 0.3329(3) 0.4334(2) 0.0568(12) Uani 1 1 d . U . . .
H79A H 0.000111 0.351308 0.418023 0.085 Uiso 1 1 calc GR . . . .
H79B H 0.025207 0.289353 0.444432 0.085 Uiso 1 1 calc GR . . . .
H79C H 0.090388 0.314177 0.401940 0.085 Uiso 1 1 calc GR . . . .
C80 C 0.2098(3) 0.3692(3) 0.5144(2) 0.0382(9) Uani 1 1 d . U . . .
H80A H 0.242116 0.345682 0.481908 0.057 Uiso 1 1 calc GR . . . .
H80B H 0.177944 0.328597 0.527462 0.057 Uiso 1 1 calc GR . . . .
H80C H 0.260272 0.412185 0.548667 0.057 Uiso 1 1 calc GR . . . .
C81 C 0.0665(3) 0.4301(3) 0.5394(2) 0.0403(9) Uani 1 1 d . U . . .
H81A H 0.111313 0.472497 0.576566 0.060 Uiso 1 1 calc GR . . . .
H81B H 0.035501 0.384995 0.548219 0.060 Uiso 1 1 calc GR . . . .
H81C H 0.014008 0.449701 0.523941 0.060 Uiso 1 1 calc GR . . . .
C82 C 0.3531(3) 0.6916(2) 0.55659(19) 0.0324(8) Uani 1 1 d . U . . .
H82A H 0.372029 0.728415 0.536943 0.039 Uiso 1 1 calc R . . . .
H82B H 0.313872 0.714684 0.585642 0.039 Uiso 1 1 calc R . . . .
C83 C 0.5113(3) 0.6558(2) 0.54888(18) 0.0316(8) Uani 1 1 d . U . . .
H83A H 0.551599 0.699588 0.541147 0.038 Uiso 1 1 calc R . . . .
H83B H 0.465972 0.616623 0.509878 0.038 Uiso 1 1 calc R . . . .
C84 C 0.5822(3) 0.6161(2) 0.57274(19) 0.0311(8) Uani 1 1 d . U . . .
H84A H 0.612302 0.586827 0.540381 0.037 Uiso 1 1 calc R . . . .
H84B H 0.636957 0.656258 0.607040 0.037 Uiso 1 1 calc R . . . .
C85 C 0.5773(3) 0.5151(2) 0.61288(18) 0.0295(8) Uani 1 1 d . U . . .
H85A H 0.627839 0.549263 0.651276 0.035 Uiso 1 1 calc R . . . .
H85B H 0.611945 0.488971 0.581980 0.035 Uiso 1 1 calc R . . . .
C86 C 0.4978(3) 0.4535(2) 0.62195(18) 0.0283(8) Uani 1 1 d . U . . .
H86A H 0.453803 0.414600 0.582386 0.034 Uiso 1 1 calc R . . . .
H86B H 0.530458 0.424554 0.641914 0.034 Uiso 1 1 calc R . . . .
C87 C 0.3439(4) 0.7796(3) 0.7494(2) 0.0488(11) Uani 1 1 d . U . . .
H87A H 0.411716 0.810568 0.751346 0.059 Uiso 1 1 calc R . . . .
H87B H 0.346318 0.767354 0.785680 0.059 Uiso 1 1 calc R . . . .
C88 C 0.2682(6) 0.8245(5) 0.7452(4) 0.115(3) Uani 1 1 d . U . . .
H88A H 0.286973 0.858620 0.723372 0.138 Uiso 1 1 calc R . . . .
H88B H 0.262944 0.858065 0.785971 0.138 Uiso 1 1 calc R . . . .
C89 C 0.1705(6) 0.7606(5) 0.7103(4) 0.109(3) Uani 1 1 d . U . . .
H89A H 0.135771 0.743346 0.737959 0.131 Uiso 1 1 calc R . . . .
H89B H 0.125307 0.779981 0.687888 0.131 Uiso 1 1 calc R . . . .
C90 C 0.2001(4) 0.6943(3) 0.6677(3) 0.0542(12) Uani 1 1 d . U . . .
H90A H 0.158576 0.642684 0.664157 0.065 Uiso 1 1 calc R . . . .
H90B H 0.191015 0.695395 0.627058 0.065 Uiso 1 1 calc R . . . .
O13 O 0.8742(9) 0.1936(8) 0.7008(5) 0.229(5) Uani 1 1 d . . . . .
C91 C 0.7698(15) 0.1800(13) 0.6866(9) 0.252(5) Uani 1 1 d . U . . .
H91A H 0.735619 0.126743 0.683654 0.303 Uiso 1 1 calc DR . . . .
H91B H 0.747894 0.182552 0.647084 0.303 Uiso 1 1 calc R . . . .
C92 C 0.9083(9) 0.2453(8) 0.7606(5) 0.150(4) Uani 1 1 d . U . . .
H92A H 0.974037 0.282388 0.766180 0.180 Uiso 1 1 calc R . . . .
H92B H 0.918470 0.215105 0.785655 0.180 Uiso 1 1 calc R . . . .
C93 C 0.8368(9) 0.2914(8) 0.7815(5) 0.152(4) Uani 1 1 d . U . . .
H93A H 0.857460 0.345079 0.781759 0.183 Uiso 1 1 calc R . . . .
H93B H 0.828943 0.295842 0.822271 0.183 Uiso 1 1 calc R . . . .
C94 C 0.7437(9) 0.2404(9) 0.7340(7) 0.177(4) Uani 1 1 d . U . . .
H94A H 0.694514 0.215164 0.751640 0.212 Uiso 1 1 calc R . . . .
H94B H 0.712968 0.272943 0.716969 0.212 Uiso 1 1 calc R . . . .
C95 C 0.243(3) 1.055(2) 0.9503(19) 0.302(8) Uiso 0.5 1 d D U P A 1
H95A H 0.237948 1.109636 0.962990 0.362 Uiso 0.5 1 calc R . P A 1
H95B H 0.314701 1.057088 0.961107 0.362 Uiso 0.5 1 calc R . P A 1
C96 C 0.182(4) 1.012(3) 0.9835(12) 0.302(8) Uiso 0.5 1 d D U P A 1
H96A H 0.148289 1.046841 1.009760 0.362 Uiso 0.5 1 calc R . P A 1
H96B H 0.226132 0.994869 1.008623 0.362 Uiso 0.5 1 calc R . P A 1
C97 C 0.102(3) 0.937(2) 0.931(2) 0.302(8) Uiso 0.5 1 d D U P A 1
H97A H 0.106027 0.887963 0.935484 0.362 Uiso 0.5 1 calc R . P A 1
H97B H 0.033262 0.942364 0.931431 0.362 Uiso 0.5 1 calc R . P A 1
C98 C 0.130(3) 0.937(2) 0.8717(14) 0.302(8) Uiso 0.5 1 d D U P A 1
H98A H 0.157603 0.892532 0.853661 0.362 Uiso 0.5 1 calc R . P A 1
H98B H 0.068772 0.930608 0.842272 0.362 Uiso 0.5 1 calc R . P A 1
O14 O 0.203(3) 1.011(2) 0.8839(15) 0.302(8) Uiso 0.5 1 d D . P A 1
C98A C 0.311(3) 1.012(3) 0.909(2) 0.325(8) Uiso 0.5 1 d D U P B 2
H98C H 0.377710 1.007373 0.925293 0.390 Uiso 0.5 1 calc R . P B 2
H98D H 0.305381 1.002583 0.866013 0.390 Uiso 0.5 1 calc R . P B 2
C95A C 0.202(3) 1.082(2) 0.961(2) 0.325(8) Uiso 0.5 1 d D U P B 2
H95C H 0.166270 1.116262 0.949213 0.390 Uiso 0.5 1 calc R . P B 2
H95D H 0.211843 1.097779 1.005052 0.390 Uiso 0.5 1 calc R . P B 2
C96A C 0.138(2) 0.993(3) 0.926(2) 0.325(8) Uiso 0.5 1 d D U P B 2
H96C H 0.093861 0.983513 0.887614 0.390 Uiso 0.5 1 calc R . P B 2
H96D H 0.095885 0.975701 0.951521 0.390 Uiso 0.5 1 calc R . P B 2
C97A C 0.223(4) 0.9479(16) 0.916(2) 0.325(8) Uiso 0.5 1 d D U P B 2
H97C H 0.198983 0.898273 0.878568 0.390 Uiso 0.5 1 calc R . P B 2
H97D H 0.245246 0.935400 0.950682 0.390 Uiso 0.5 1 calc R . P B 2
O14A O 0.300(3) 1.0895(19) 0.9437(17) 0.325(8) Uiso 0.5 1 d D . P B 2
C2S C 0.5400(18) 0.0153(14) 0.6573(10) 0.328(5) Uiso 1 1 d D U . . .
H2SA H 0.557839 0.066079 0.653400 0.493 Uiso 1 1 calc DGR . . . .
H2SB H 0.468832 -0.011998 0.638044 0.493 Uiso 1 1 calc GR . . . .
H2SC H 0.580989 -0.017675 0.637513 0.493 Uiso 1 1 calc GR . . . .
C3S C 0.5595(18) 0.0302(14) 0.7244(10) 0.328(5) Uiso 1 1 d D U . . .
H3SA H 0.631897 0.034288 0.734626 0.394 Uiso 1 1 calc R . . . .
H3SB H 0.555414 0.085124 0.743960 0.394 Uiso 1 1 calc R . . . .
C4S C 0.5174(15) -0.0083(14) 0.7644(9) 0.328(5) Uiso 1 1 d D U . . .
H4SA H 0.487684 -0.066038 0.740533 0.394 Uiso 1 1 calc R . . . .
H4SB H 0.463903 0.014371 0.779574 0.394 Uiso 1 1 calc DR . . . .
C5S C 0.6040(14) 0.0069(15) 0.8190(10) 0.328(5) Uiso 1 1 d D U . . .
H5SA H 0.632156 -0.038631 0.812320 0.394 Uiso 1 1 calc R . . . .
H5SB H 0.658501 0.056050 0.829704 0.394 Uiso 1 1 calc R . . . .
C6S C 0.5373(16) 0.0155(15) 0.8659(9) 0.328(5) Uiso 1 1 d D U . . .
H6SA H 0.529468 0.069651 0.881870 0.394 Uiso 1 1 calc DR . . . .
H6SB H 0.469915 -0.023036 0.846836 0.394 Uiso 1 1 calc R . . . .
C0AA C 0.5886(19) -0.0002(15) 0.9142(10) 0.355(7) Uiso 1 1 d D U . . .
H0AA H 0.651072 -0.011732 0.905256 0.532 Uiso 1 1 calc GR . . . .
H0AB H 0.545329 -0.045947 0.917486 0.532 Uiso 1 1 calc GR . . . .
H0AC H 0.604156 0.046318 0.952497 0.532 Uiso 1 1 calc GR . . . .

loop_
_atom_site_aniso_label
_atom_site_aniso_U_11
_atom_site_aniso_U_22
_atom_site_aniso_U_33
_atom_site_aniso_U_23
_atom_site_aniso_U_13
_atom_site_aniso_U_12
Zn1 0.0274(2) 0.0257(2) 0.0310(2) 0.01864(18) 0.01151(18) 0.00611(17)
Yb1 0.02071(8) 0.02032(8) 0.02032(8) 0.01061(6) 0.00708(6) 0.00500(6)
Yb2 0.02136(8) 0.01955(8) 0.02283(8) 0.01137(6) 0.00802(6) 0.00510(6)
O1 0.0197(12) 0.0290(13) 0.0313(14) 0.0166(11) 0.0010(10) -0.0002(10)
O2 0.0372(15) 0.0237(13) 0.0302(14) 0.0107(11) 0.0153(12) 0.0070(11)
O3 0.0361(15) 0.0256(13) 0.0307(14) 0.0148(11) 0.0178(12) 0.0080(11)
O4 0.0306(14) 0.0287(14) 0.0316(14) 0.0143(12) -0.0021(11) -0.0024(11)
O5 0.0205(13) 0.0324(14) 0.0385(15) 0.0230(12) 0.0026(11) 0.0028(11)
O6 0.0367(15) 0.0294(14) 0.0338(14) 0.0182(12) 0.0223(12) 0.0133(12)
O7 0.0288(14) 0.0287(14) 0.0305(14) 0.0164(12) 0.0026(11) -0.0036(11)
O8 0.0309(14) 0.0289(14) 0.0252(13) 0.0147(11) 0.0040(11) 0.0056(11)
O9 0.0258(13) 0.0323(14) 0.0366(14) 0.0230(12) 0.0170(11) 0.0097(11)
O10 0.0318(14) 0.0279(13) 0.0318(14) 0.0174(11) 0.0171(11) 0.0125(11)
O11 0.0373(16) 0.0413(16) 0.0340(15) 0.0189(13) 0.0061(12) 0.0166(13)
O12 0.0349(15) 0.0302(15) 0.0431(16) 0.0123(13) 0.0104(13) 0.0116(12)
N1 0.0355(17) 0.0244(16) 0.0266(16) 0.0136(13) 0.0131(13) 0.0073(13)
N2 0.0302(16) 0.0200(15) 0.0302(16) 0.0138(13) 0.0085(13) 0.0067(13)
C1 0.0252(19) 0.043(2) 0.036(2) 0.0183(18) 0.0073(16) 0.0037(17)
C2 0.035(2) 0.039(2) 0.032(2) 0.0208(17) 0.0020(16) -0.0033(17)
C3 0.038(2) 0.066(3) 0.045(3) 0.026(2) -0.005(2) -0.002(2)
C4 0.058(3) 0.081(4) 0.056(3) 0.028(3) -0.019(3) -0.007(3)
C5 0.090(4) 0.072(4) 0.043(3) 0.014(3) -0.023(3) -0.007(3)
C6 0.094(4) 0.067(3) 0.041(3) 0.011(3) 0.007(3) 0.018(3)
C7 0.058(3) 0.050(3) 0.038(2) 0.019(2) 0.005(2) 0.008(2)
C8 0.038(2) 0.0232(17) 0.0329(18) 0.0129(15) 0.0156(16) 0.0115(15)
C9 0.044(2) 0.0256(18) 0.036(2) 0.0157(16) 0.0184(17) 0.0137(16)
C10 0.064(2) 0.0252(18) 0.049(2) 0.0185(17) 0.0260(19) 0.0142(18)
C11 0.069(3) 0.0246(19) 0.048(2) 0.0113(17) 0.020(2) 0.0136(19)
C12 0.064(2) 0.0314(19) 0.0359(19) 0.0133(16) 0.0200(18) 0.0190(18)
C13 0.046(2) 0.0289(18) 0.0314(18) 0.0153(15) 0.0168(16) 0.0166(16)
C14 0.055(2) 0.034(2) 0.033(2) 0.0165(16) 0.0229(18) 0.0164(18)
C15 0.078(3) 0.048(2) 0.042(2) 0.0187(19) 0.033(2) 0.016(2)
C16 0.054(2) 0.050(2) 0.051(2) 0.0193(19) 0.027(2) 0.007(2)
C17 0.065(2) 0.037(2) 0.044(2) 0.0230(17) 0.0230(19) 0.0175(18)
C18 0.113(2) 0.0427(14) 0.0890(19) 0.0065(14) 0.0082(16) 0.0055(15)
C19 0.113(2) 0.0427(14) 0.0890(19) 0.0065(14) 0.0082(16) 0.0055(15)
C20 0.113(2) 0.0427(14) 0.0890(19) 0.0065(14) 0.0082(16) 0.0055(15)
C21 0.113(2) 0.0427(14) 0.0890(19) 0.0065(14) 0.0082(16) 0.0055(15)
C22 0.050(2) 0.0269(19) 0.037(2) 0.0193(16) 0.0209(18) 0.0163(17)
C23 0.0318(19) 0.0342(19) 0.0256(17) 0.0159(15) 0.0137(15) 0.0082(15)
C24 0.042(2) 0.036(2) 0.0338(19) 0.0192(16) 0.0195(16) 0.0139(17)
C25 0.045(2) 0.047(2) 0.0374(19) 0.0235(16) 0.0260(16) 0.0202(17)
C26 0.041(2) 0.050(2) 0.039(2) 0.0256(18) 0.0229(17) 0.0128(18)
C27 0.046(2) 0.039(2) 0.041(2) 0.0251(17) 0.0226(17) 0.0100(17)
C28 0.037(2) 0.0316(19) 0.0273(18) 0.0153(16) 0.0146(16) 0.0104(16)
C29 0.060(3) 0.038(2) 0.051(2) 0.0235(19) 0.035(2) 0.0237(19)
C30 0.071(3) 0.036(2) 0.059(2) 0.0156(19) 0.025(2) 0.007(2)
C31 0.084(3) 0.048(2) 0.071(3) 0.025(2) 0.047(2) 0.029(2)
C32 0.070(3) 0.047(2) 0.058(2) 0.0312(19) 0.030(2) 0.028(2)
C33 0.049(2) 0.060(3) 0.059(3) 0.035(2) 0.036(2) 0.014(2)
C34 0.085(3) 0.078(3) 0.094(3) 0.037(3) 0.053(3) 0.003(3)
C35 0.056(3) 0.089(3) 0.070(3) 0.037(2) 0.028(2) 0.005(2)
C36 0.066(3) 0.090(3) 0.056(2) 0.039(2) 0.030(2) 0.010(2)
C37 0.048(2) 0.033(2) 0.0316(19) 0.0209(16) 0.0167(17) 0.0119(17)
C38 0.036(2) 0.0231(18) 0.039(2) 0.0134(16) 0.0147(17) 0.0011(15)
C39 0.030(2) 0.029(2) 0.038(2) 0.0117(17) 0.0027(17) -0.0039(16)
C40 0.028(2) 0.043(2) 0.036(2) 0.0202(19) -0.0030(17) 0.0000(17)
C41 0.0260(19) 0.046(2) 0.042(2) 0.029(2) 0.0039(17) 0.0108(17)
C42 0.056(3) 0.049(3) 0.034(2) 0.021(2) 0.002(2) 0.009(2)
C43 0.095(5) 0.101(5) 0.056(3) 0.037(3) -0.007(3) 0.038(4)
C44 0.109(5) 0.145(6) 0.094(5) 0.063(5) 0.013(4) 0.079(5)
C45 0.044(3) 0.069(3) 0.071(3) 0.036(3) 0.011(2) 0.030(2)
C46 0.052(3) 0.055(3) 0.058(3) 0.030(2) 0.033(2) 0.022(2)
C47 0.077(3) 0.047(3) 0.065(3) 0.034(2) 0.047(3) 0.024(2)
C48 0.084(3) 0.068(3) 0.052(3) 0.019(2) 0.028(3) 0.016(3)
C49 0.110(4) 0.098(4) 0.064(3) 0.014(3) 0.032(3) 0.013(4)
C50 0.144(6) 0.100(5) 0.078(5) -0.004(4) 0.056(5) 0.015(5)
C51 0.121(5) 0.095(5) 0.095(5) 0.011(4) 0.076(4) 0.036(4)
C52 0.100(4) 0.067(4) 0.090(4) 0.029(3) 0.063(3) 0.027(3)
C53 0.0318(19) 0.0255(18) 0.0373(19) 0.0145(15) 0.0088(16) 0.0024(15)
C54 0.037(2) 0.033(2) 0.040(2) 0.0179(17) 0.0033(17) 0.0002(17)
C55 0.039(2) 0.041(2) 0.056(2) 0.0242(18) 0.0031(18) -0.0015(17)
C56 0.039(2) 0.038(2) 0.058(2) 0.0244(19) 0.0154(19) -0.0029(18)
C57 0.046(2) 0.034(2) 0.050(2) 0.0244(18) 0.0148(18) 0.0006(17)
C58 0.033(2) 0.0232(18) 0.037(2) 0.0142(16) 0.0063(16) 0.0033(15)
C59 0.049(2) 0.044(2) 0.045(2) 0.025(2) -0.008(2) -0.006(2)
C60 0.060(2) 0.048(2) 0.062(2) 0.032(2) -0.010(2) 0.000(2)
C61 0.072(3) 0.070(3) 0.048(2) 0.024(2) 0.006(2) 0.001(2)
C62 0.059(3) 0.070(3) 0.066(3) 0.034(2) -0.018(2) -0.011(2)
C63 0.044(2) 0.049(3) 0.074(3) 0.029(2) 0.018(2) -0.009(2)
C64 0.074(3) 0.061(3) 0.093(3) 0.016(3) 0.027(3) -0.016(3)
C65 0.058(3) 0.071(3) 0.099(3) 0.024(3) 0.026(3) -0.004(2)
C66 0.076(3) 0.091(3) 0.093(3) 0.041(3) 0.016(3) -0.028(3)
C67 0.051(2) 0.0207(18) 0.040(2) 0.0188(16) 0.0151(18) 0.0063(17)
C68 0.0216(16) 0.0326(18) 0.0280(17) 0.0163(15) 0.0103(14) 0.0127(14)
C69 0.0216(16) 0.0360(19) 0.0311(18) 0.0173(15) 0.0107(14) 0.0110(14)
C70 0.0267(17) 0.048(2) 0.0299(17) 0.0180(16) 0.0092(14) 0.0107(15)
C71 0.0265(18) 0.056(2) 0.0324(18) 0.0272(17) 0.0120(15) 0.0189(16)
C72 0.0310(19) 0.045(2) 0.0359(19) 0.0264(17) 0.0126(16) 0.0186(16)
C73 0.0270(18) 0.0321(19) 0.0325(19) 0.0188(16) 0.0089(15) 0.0124(15)
C74 0.034(2) 0.078(3) 0.035(2) 0.034(2) 0.0089(17) 0.019(2)
C75 0.063(3) 0.100(3) 0.050(2) 0.040(2) 0.014(2) 0.045(2)
C76 0.044(2) 0.074(3) 0.039(2) 0.0330(19) 0.0165(17) 0.026(2)
C77 0.075(3) 0.107(3) 0.048(3) 0.042(3) -0.010(2) -0.014(3)
C78 0.0255(18) 0.036(2) 0.0322(19) 0.0167(16) 0.0082(15) 0.0029(15)
C79 0.055(3) 0.051(2) 0.046(2) 0.019(2) 0.001(2) -0.012(2)
C80 0.0354(19) 0.0346(19) 0.051(2) 0.0228(17) 0.0141(17) 0.0091(16)
C81 0.0329(19) 0.051(2) 0.048(2) 0.0291(18) 0.0183(17) 0.0132(17)
C82 0.039(2) 0.0291(19) 0.039(2) 0.0228(17) 0.0087(17) 0.0119(16)
C83 0.036(2) 0.035(2) 0.0316(19) 0.0213(16) 0.0138(16) 0.0081(16)
C84 0.0307(19) 0.035(2) 0.037(2) 0.0225(17) 0.0191(16) 0.0079(16)
C85 0.0269(19) 0.034(2) 0.035(2) 0.0169(17) 0.0135(16) 0.0145(16)
C86 0.034(2) 0.0259(18) 0.033(2) 0.0149(16) 0.0154(16) 0.0150(16)
C87 0.063(3) 0.038(2) 0.043(2) 0.011(2) 0.021(2) 0.014(2)
C88 0.110(5) 0.077(5) 0.118(6) -0.015(4) 0.001(5) 0.057(4)
C89 0.075(4) 0.112(5) 0.105(5) -0.010(4) 0.010(4) 0.059(4)
C90 0.039(2) 0.060(3) 0.070(3) 0.028(3) 0.015(2) 0.022(2)
O13 0.182(9) 0.302(14) 0.140(8) 0.004(8) 0.017(7) 0.110(9)
C91 0.224(8) 0.283(8) 0.242(8) 0.080(7) 0.057(7) 0.102(7)
C92 0.150(8) 0.195(9) 0.114(7) 0.048(7) 0.021(6) 0.099(7)
C93 0.139(8) 0.218(9) 0.132(7) 0.080(7) 0.039(6) 0.093(7)
C94 0.119(7) 0.223(9) 0.181(8) 0.055(7) 0.040(6) 0.079(7)

loop_
_atom_type_symbol
_atom_type_description
_atom_type_scat_dispersion_real
_atom_type_scat_dispersion_imag
_atom_type_scat_source
C C 0.0033 0.0016 'International Tables Vol C Tables 4.2.6.8 and 6.1.1.4'
H H 0.0000 0.0000 'International Tables Vol C Tables 4.2.6.8 and 6.1.1.4'
N N 0.0061 0.0033 'International Tables Vol C Tables 4.2.6.8 and 6.1.1.4'
O O 0.0106 0.0060 'International Tables Vol C Tables 4.2.6.8 and 6.1.1.4'
Yb Yb -0.3850 5.5486 'International Tables Vol C Tables 4.2.6.8 and 6.1.1.4'
Zn Zn 0.2839 1.4301 'International Tables Vol C Tables 4.2.6.8 and 6.1.1.4'

loop_
_geom_angle_atom_site_label_1
_geom_angle_atom_site_label_2
_geom_angle_atom_site_label_3
_geom_angle
_geom_angle_site_symmetry_1
_geom_angle_site_symmetry_3
_geom_angle_publ_flag
Yb2 Zn1 Yb1 173.546(15) . . ?
O1 Zn1 Yb1 41.51(7) . . ?
O1 Zn1 Yb2 142.80(7) . . ?
O1 Zn1 O6 138.71(11) . . ?
C96Ab C97Ab C98A 102.6(14) . . ?
O14Ab C98Ab H98C 110.5 . . ?
C97Ab C98Ab H98C 110.5 . . ?
H98Cb C98Ab H98D 108.6 . . ?
C97Ab C98Ab H98D 110.4 . . ?
O5 Zn1 Yb1 40.23(7) . . ?
O5 Zn1 Yb2 135.08(7) . . ?
O5 Zn1 O1 81.74(10) . . ?
O5 Zn1 O6 114.87(11) . . ?
O5 Zn1 O10 133.64(12) . . ?
O6 Zn1 Yb1 140.80(7) . . ?
O6 Zn1 Yb2 41.90(7) . . ?
O10 Zn1 Yb1 136.90(7) . . ?
O10 Zn1 Yb2 40.35(7) . . ?
O10 Zn1 O1 114.56(11) . . ?
O10 Zn1 O6 82.10(10) . . ?
O1 Yb1 Zn1 34.76(6) . . ?
O1 Yb1 O4 133.62(9) . . ?
O1 Yb1 O11 79.54(9) . . ?
O1 Yb1 N1 160.25(10) . . ?
O2 Yb1 Zn1 101.39(7) . . ?
O2 Yb1 O1 94.53(10) . . ?
O2 Yb1 O4 89.36(10) . . ?
O2 Yb1 O5 104.56(10) . . ?
O2 Yb1 O11 84.25(10) . . ?
O2 Yb1 N1 78.05(10) . . ?
O3 Yb1 Zn1 105.27(7) . . ?
O3 Yb1 O1 105.53(10) . . ?
O3 Yb1 O2 153.15(10) . . ?
O3 Yb1 O4 89.47(10) . . ?
O3 Yb1 O5 99.34(10) . . ?
O3 Yb1 O11 82.11(10) . . ?
O3 Yb1 N1 77.13(10) . . ?
O4 Yb1 Zn1 99.23(6) . . ?
O14Ab C98Ab H98D 110.3 . . ?
C98Ab O14Ab C95A 110.6(13) . . ?
O14Ab C95Ab H95C 110.2 . . ?
C96Ab C95Ab H95D 110.1 . . ?
H95Cb C95Ab H95D 108.4 . . ?
O14Ab C95Ab H95D 110.1 . . ?
O14Ab C95Ab C96A 107.9(15) . . ?
C97Ab C96Ab H96C 111.4 . . ?
C95Ab C96Ab H96C 111.4 . . ?
H96Cb C96Ab H96D 109.2 . . ?
C95Ab C96Ab H96D 111.4 . . ?
C97Ab C96Ab H96D 111.3 . . ?
O14Ab C98Ab C97A 106.5(15) . . ?
C95Ab C96Ab C97A 102.0(14) . . ?
C96Ab C97Ab H97C 111.2 . . ?
C98Ab C97Ab H97C 111.2 . . ?
H97Cb C97Ab H97D 109.2 . . ?
C98Ab C97Ab H97D 111.2 . . ?
C96Ab C97Ab H97D 111.3 . . ?
H98Aa C98A H98B 108.2 . . ?
H95Aa C95A H95B 108.3 . . ?
H96Aa C96A H96B 108.9 . . ?
H97Aa C97A H97B 108.8 . . ?
O4 Yb1 N1 65.22(9) . . ?
O5 Yb1 Zn1 33.89(6) . . ?
O5 Yb1 O1 68.65(9) . . ?
O5 Yb1 O4 65.68(9) . . ?
O5 Yb1 O11 147.42(9) . . ?
O5 Yb1 N1 130.79(10) . . ?
O11 Yb1 Zn1 114.06(7) . . ?
O11 Yb1 O4 146.71(9) . . ?
O11 Yb1 N1 81.50(10) . . ?
N1 Yb1 Zn1 164.39(7) . . ?
O6 Yb2 Zn1 35.06(6) . . ?
O6 Yb2 O9 134.85(9) . . ?
O6 Yb2 O12 79.08(9) . . ?
O6 Yb2 N2 159.93(9) . . ?
O7 Yb2 Zn1 106.57(7) . . ?
O7 Yb2 O6 99.67(10) . . ?
O7 Yb2 O9 87.39(10) . . ?
O7 Yb2 O10 104.04(10) . . ?
O7 Yb2 O12 83.67(10) . . ?
O7 Yb2 N2 78.41(10) . . ?
O8 Yb2 Zn1 99.83(7) . . ?
O8 Yb2 O6 100.14(10) . . ?
O8 Yb2 O7 153.42(10) . . ?
O8 Yb2 O9 91.08(9) . . ?
O8 Yb2 O10 99.52(10) . . ?
O8 Yb2 O12 82.87(10) . . ?
O8 Yb2 N2 76.89(10) . . ?
O9 Yb2 Zn1 100.09(6) . . ?
O9 Yb2 N2 65.22(9) . . ?
O10 Yb2 Zn1 34.03(6) . . ?
O10 Yb2 O6 68.97(9) . . ?
O10 Yb2 O9 66.07(8) . . ?
O10 Yb2 O12 147.92(9) . . ?
O10 Yb2 N2 131.04(9) . . ?
O12 Yb2 Zn1 113.90(7) . . ?
O12 Yb2 O9 146.00(9) . . ?
O12 Yb2 N2 80.85(10) . . ?
N2 Yb2 Zn1 164.62(7) . . ?
Zn1 O1 Yb1 103.73(10) . . ?
C1 O1 Zn1 119.0(2) . . ?
C1 O1 Yb1 133.0(2) . . ?
C8 O2 Yb1 137.7(2) . . ?
C23 O3 Yb1 142.7(2) . . ?
C39 O4 Yb1 119.8(2) . . ?
C39 O4 C40 113.5(3) . . ?
C40 O4 Yb1 115.8(2) . . ?
Zn1 O5 Yb1 105.88(11) . . ?
C41 O5 Zn1 128.8(2) . . ?
C41 O5 Yb1 125.2(2) . . ?
Zn1 O6 Yb2 103.05(10) . . ?
C46 O6 Zn1 118.1(3) . . ?
C46 O6 Yb2 135.6(3) . . ?
C53 O7 Yb2 139.7(2) . . ?
C68 O8 Yb2 143.4(2) . . ?
C84 O9 Yb2 120.5(2) . . ?
C84 O9 C85 112.1(3) . . ?
C85 O9 Yb2 112.8(2) . . ?
Zn1 O10 Yb2 105.63(11) . . ?
C86 O10 Zn1 129.2(2) . . ?
C86 O10 Yb2 124.9(2) . . ?
C42 O11 Yb1 125.7(3) . . ?
C45 O11 Yb1 127.7(3) . . ?
C45 O11 C42 106.3(4) . . ?
C87 O12 Yb2 125.0(3) . . ?
C87 O12 C90 109.1(3) . . ?
C90 O12 Yb2 125.2(3) . . ?
C22 N1 Yb1 107.8(2) . . ?
C22 N1 C37 106.1(3) . . ?
C37 N1 Yb1 108.7(2) . . ?
C38 N1 Yb1 114.1(2) . . ?
C38 N1 C22 111.1(3) . . ?
C38 N1 C37 108.8(3) . . ?
C67 N2 Yb2 107.9(2) . . ?
C82 N2 Yb2 109.4(2) . . ?
C82 N2 C67 105.1(3) . . ?
C83 N2 Yb2 114.2(2) . . ?
C83 N2 C67 111.1(3) . . ?
C83 N2 C82 108.8(3) . . ?
O1 C1 H1A 108.8 . . ?
O1 C1 H1B 108.8 . . ?
O1 C1 C2 113.8(3) . . ?
H1A C1 H1B 107.7 . . ?
C2 C1 H1A 108.8 . . ?
C2 C1 H1B 108.8 . . ?
C3 C2 C1 119.8(4) . . ?
C7 C2 C1 121.4(4) . . ?
C7 C2 C3 118.8(4) . . ?
C2 C3 H3 119.6 . . ?
C4 C3 C2 120.7(6) . . ?
C4 C3 H3 119.6 . . ?
C3 C4 H4 119.9 . . ?
C5 C4 C3 120.1(6) . . ?
C5 C4 H4 119.9 . . ?
C4 C5 H5 119.9 . . ?
C4 C5 C6 120.3(5) . . ?
C6 C5 H5 119.9 . . ?
C5 C6 H6 120.1 . . ?
C5 C6 C7 119.9(6) . . ?
C7 C6 H6 120.1 . . ?
C2 C7 C6 120.2(5) . . ?
C2 C7 H7 119.9 . . ?
C6 C7 H7 119.9 . . ?
O2 C8 C9 118.6(3) . . ?
O2 C8 C13 122.6(3) . . ?
C13 C8 C9 118.8(3) . . ?
C8 C9 C22 119.1(3) . . ?
C10 C9 C8 120.6(4) . . ?
C10 C9 C22 120.3(4) . . ?
C9 C10 H10 119.1 . . ?
C9 C10 C11 121.8(4) . . ?
C11 C10 H10 119.1 . . ?
C10 C11 C12 116.7(4) . . ?
C10 C11 C18 121.9(5) . . ?
C12 C11 C18 121.4(5) . . ?
C11 C12 H12 118.0 . . ?
C13 C12 C11 124.1(4) . . ?
C13 C12 H12 118.0 . . ?
C8 C13 C14 121.2(4) . . ?
C12 C13 C8 117.9(4) . . ?
C12 C13 C14 120.9(4) . . ?
C15 C14 C13 112.0(4) . . ?
C16 C14 C13 110.5(4) . . ?
C16 C14 C15 107.4(4) . . ?
C16 C14 C17 110.2(4) . . ?
C17 C14 C13 109.6(4) . . ?
C17 C14 C15 107.1(4) . . ?
C14 C15 H15A 109.5 . . ?
C14 C15 H15B 109.5 . . ?
C14 C15 H15C 109.5 . . ?
H15A C15 H15B 109.5 . . ?
H15A C15 H15C 109.5 . . ?
H15B C15 H15C 109.5 . . ?
C14 C16 H16A 109.5 . . ?
C14 C16 H16B 109.5 . . ?
C14 C16 H16C 109.5 . . ?
H16A C16 H16B 109.5 . . ?
H16A C16 H16C 109.5 . . ?
H16B C16 H16C 109.5 . . ?
C14 C17 H17A 109.5 . . ?
C14 C17 H17B 109.5 . . ?
C14 C17 H17C 109.5 . . ?
H17A C17 H17B 109.5 . . ?
H17A C17 H17C 109.5 . . ?
H17B C17 H17C 109.5 . . ?
C11 C18 C20 107.5(5) . . ?
C19 C18 C11 110.8(6) . . ?
C19 C18 C20 104.2(6) . . ?
C19 C18 C21 119.7(7) . . ?
C21 C18 C11 114.3(6) . . ?
C21 C18 C20 98.3(6) . . ?
C18 C19 H19A 109.5 . . ?
C18 C19 H19B 109.5 . . ?
C18 C19 H19C 109.5 . . ?
H19A C19 H19B 109.5 . . ?
H19A C19 H19C 109.5 . . ?
H19B C19 H19C 109.5 . . ?
C18 C20 H20A 109.5 . . ?
C18 C20 H20B 109.5 . . ?
C18 C20 H20C 109.5 . . ?
H20A C20 H20B 109.5 . . ?
H20A C20 H20C 109.5 . . ?
H20B C20 H20C 109.5 . . ?
C18 C21 H21A 109.5 . . ?
C18 C21 H21B 109.5 . . ?
C18 C21 H21C 109.5 . . ?
H21A C21 H21B 109.5 . . ?
H21A C21 H21C 109.5 . . ?
H21B C21 H21C 109.5 . . ?
N1 C22 C9 115.0(3) . . ?
N1 C22 H22A 108.5 . . ?
N1 C22 H22B 108.5 . . ?
C9 C22 H22A 108.5 . . ?
C9 C22 H22B 108.5 . . ?
H22A C22 H22B 107.5 . . ?
O3 C23 C24 121.8(3) . . ?
O3 C23 C28 119.2(3) . . ?
C28 C23 C24 118.9(3) . . ?
C23 C24 C29 120.9(3) . . ?
C25 C24 C23 117.9(4) . . ?
C25 C24 C29 121.2(4) . . ?
C24 C25 H25 118.0 . . ?
C26 C25 C24 124.1(4) . . ?
C26 C25 H25 118.0 . . ?
C25 C26 C33 120.5(4) . . ?
C27 C26 C25 116.6(4) . . ?
C27 C26 C33 122.9(4) . . ?
C26 C27 H27 118.9 . . ?
C26 C27 C28 122.2(4) . . ?
C28 C27 H27 118.9 . . ?
C23 C28 C37 120.8(3) . . ?
C27 C28 C23 120.2(4) . . ?
C27 C28 C37 119.0(4) . . ?
C30 C29 C24 110.4(4) . . ?
C30 C29 C31 107.0(4) . . ?
C30 C29 C32 110.0(4) . . ?
C31 C29 C24 112.4(4) . . ?
C32 C29 C24 109.1(4) . . ?
C32 C29 C31 107.9(4) . . ?
C29 C30 H30A 109.5 . . ?
C29 C30 H30B 109.5 . . ?
C29 C30 H30C 109.5 . . ?
H30A C30 H30B 109.5 . . ?
H30A C30 H30C 109.5 . . ?
H30B C30 H30C 109.5 . . ?
C29 C31 H31A 109.5 . . ?
C29 C31 H31B 109.5 . . ?
C29 C31 H31C 109.5 . . ?
H31A C31 H31B 109.5 . . ?
H31A C31 H31C 109.5 . . ?
H31B C31 H31C 109.5 . . ?
C29 C32 H32A 109.5 . . ?
C29 C32 H32B 109.5 . . ?
C29 C32 H32C 109.5 . . ?
H32A C32 H32B 109.5 . . ?
H32A C32 H32C 109.5 . . ?
H32B C32 H32C 109.5 . . ?
C26 C33 C36 108.3(4) . . ?
C34 C33 C26 112.7(4) . . ?
C34 C33 C35 110.7(5) . . ?
C34 C33 C36 107.1(5) . . ?
C35 C33 C26 111.0(4) . . ?
C35 C33 C36 106.9(5) . . ?
C33 C34 H34A 109.5 . . ?
C33 C34 H34B 109.5 . . ?
C33 C34 H34C 109.5 . . ?
H34A C34 H34B 109.5 . . ?
H34A C34 H34C 109.5 . . ?
H34B C34 H34C 109.5 . . ?
C33 C35 H35A 109.5 . . ?
C33 C35 H35B 109.5 . . ?
C33 C35 H35C 109.5 . . ?
H35A C35 H35B 109.5 . . ?
H35A C35 H35C 109.5 . . ?
H35B C35 H35C 109.5 . . ?
C33 C36 H36A 109.5 . . ?
C33 C36 H36B 109.5 . . ?
C33 C36 H36C 109.5 . . ?
H36A C36 H36B 109.5 . . ?
H36A C36 H36C 109.5 . . ?
H36B C36 H36C 109.5 . . ?
N1 C37 C28 116.3(3) . . ?
N1 C37 H37A 108.2 . . ?
N1 C37 H37B 108.2 . . ?
C28 C37 H37A 108.2 . . ?
C28 C37 H37B 108.2 . . ?
H37A C37 H37B 107.4 . . ?
N1 C38 H38A 108.9 . . ?
N1 C38 H38B 108.9 . . ?
N1 C38 C39 113.2(3) . . ?
H38A C38 H38B 107.8 . . ?
C39 C38 H38A 108.9 . . ?
C39 C38 H38B 108.9 . . ?
O4 C39 C38 106.2(3) . . ?
O4 C39 H39A 110.5 . . ?
O4 C39 H39B 110.5 . . ?
C38 C39 H39A 110.5 . . ?
C38 C39 H39B 110.5 . . ?
H39A C39 H39B 108.7 . . ?
O4 C40 H40A 110.7 . . ?
O4 C40 H40B 110.7 . . ?
O4 C40 C41 105.4(3) . . ?
H40A C40 H40B 108.8 . . ?
C41 C40 H40A 110.7 . . ?
C41 C40 H40B 110.7 . . ?
O5 C41 C40 108.3(3) . . ?
O5 C41 H41A 110.0 . . ?
O5 C41 H41B 110.0 . . ?
C40 C41 H41A 110.0 . . ?
C40 C41 H41B 110.0 . . ?
H41A C41 H41B 108.4 . . ?
O11 C42 H42A 110.9 . . ?
O11 C42 H42B 110.9 . . ?
O11 C42 C43 104.3(4) . . ?
H42A C42 H42B 108.9 . . ?
C43 C42 H42A 110.9 . . ?
C43 C42 H42B 110.9 . . ?
C42 C43 H43A 110.6 . . ?
C42 C43 H43B 110.6 . . ?
H43A C43 H43B 108.7 . . ?
C44 C43 C42 105.8(5) . . ?
C44 C43 H43A 110.6 . . ?
C44 C43 H43B 110.6 . . ?
C43 C44 H44A 110.4 . . ?
C43 C44 H44B 110.4 . . ?
H44A C44 H44B 108.6 . . ?
C45 C44 C43 106.6(5) . . ?
C45 C44 H44A 110.4 . . ?
C45 C44 H44B 110.4 . . ?
O11 C45 C44 105.8(5) . . ?
O11 C45 H45A 110.6 . . ?
O11 C45 H45B 110.6 . . ?
C44 C45 H45A 110.6 . . ?
C44 C45 H45B 110.6 . . ?
H45A C45 H45B 108.7 . . ?
O6 C46 H46A 108.8 . . ?
O6 C46 H46B 108.8 . . ?
O6 C46 C47 113.9(4) . . ?
H46A C46 H46B 107.7 . . ?
C47 C46 H46A 108.8 . . ?
C47 C46 H46B 108.8 . . ?
C48 C47 C46 121.6(5) . . ?
C48 C47 C52 118.8(6) . . ?
C52 C47 C46 119.6(6) . . ?
C47 C48 H48 119.7 . . ?
C49 C48 C47 120.5(7) . . ?
C49 C48 H48 119.7 . . ?
C48 C49 H49 119.6 . . ?
C50 C49 C48 120.7(9) . . ?
C50 C49 H49 119.6 . . ?
C49 C50 H50 120.1 . . ?
C51 C50 C49 119.8(8) . . ?
C51 C50 H50 120.1 . . ?
C50 C51 H51 119.7 . . ?
C50 C51 C52 120.7(7) . . ?
C52 C51 H51 119.7 . . ?
C47 C52 C51 119.5(8) . . ?
C47 C52 H52 120.3 . . ?
C51 C52 H52 120.3 . . ?
O7 C53 C54 122.8(4) . . ?
O7 C53 C58 118.8(4) . . ?
C58 C53 C54 118.4(4) . . ?
C53 C54 C59 120.7(4) . . ?
C55 C54 C53 117.8(4) . . ?
C55 C54 C59 121.5(4) . . ?
C54 C55 H55 117.8 . . ?
C56 C55 C54 124.4(4) . . ?
C56 C55 H55 117.8 . . ?
C55 C56 C63 120.2(4) . . ?
C57 C56 C55 116.6(4) . . ?
C57 C56 C63 123.0(4) . . ?
C56 C57 H57 119.1 . . ?
C56 C57 C58 121.8(4) . . ?
C58 C57 H57 119.1 . . ?
C53 C58 C67 120.0(3) . . ?
C57 C58 C53 120.8(4) . . ?
C57 C58 C67 119.0(4) . . ?
C54 C59 C62 112.4(4) . . ?
C60 C59 C54 110.6(4) . . ?
C60 C59 C62 107.3(4) . . ?
C61 C59 C54 109.3(4) . . ?
C61 C59 C60 110.0(4) . . ?
C61 C59 C62 107.2(5) . . ?
C59 C60 H60A 109.5 . . ?
C59 C60 H60B 109.5 . . ?
C59 C60 H60C 109.5 . . ?
H60A C60 H60B 109.5 . . ?
H60A C60 H60C 109.5 . . ?
H60B C60 H60C 109.5 . . ?
C59 C61 H61A 109.5 . . ?
C59 C61 H61B 109.5 . . ?
C59 C61 H61C 109.5 . . ?
H61A C61 H61B 109.5 . . ?
H61A C61 H61C 109.5 . . ?
H61B C61 H61C 109.5 . . ?
C59 C62 H62A 109.5 . . ?
C59 C62 H62B 109.5 . . ?
C59 C62 H62C 109.5 . . ?
H62A C62 H62B 109.5 . . ?
H62A C62 H62C 109.5 . . ?
H62B C62 H62C 109.5 . . ?
C64 C63 C56 107.6(5) . . ?
C65 C63 C56 111.5(5) . . ?
C65 C63 C64 107.6(5) . . ?
C65 C63 C66 108.6(6) . . ?
C66 C63 C56 112.5(5) . . ?
C66 C63 C64 108.8(5) . . ?
C63 C64 H64A 109.5 . . ?
C63 C64 H64B 109.5 . . ?
C63 C64 H64C 109.5 . . ?
H64A C64 H64B 109.5 . . ?
H64A C64 H64C 109.5 . . ?
H64B C64 H64C 109.5 . . ?
C63 C65 H65A 109.5 . . ?
C63 C65 H65B 109.5 . . ?
C63 C65 H65C 109.5 . . ?
H65A C65 H65B 109.5 . . ?
H65A C65 H65C 109.5 . . ?
H65B C65 H65C 109.5 . . ?
C63 C66 H66A 109.5 . . ?
C63 C66 H66B 109.5 . . ?
C63 C66 H66C 109.5 . . ?
H66A C66 H66B 109.5 . . ?
H66A C66 H66C 109.5 . . ?
H66B C66 H66C 109.5 . . ?
N2 C67 C58 115.9(3) . . ?
N2 C67 H67A 108.3 . . ?
N2 C67 H67B 108.3 . . ?
C58 C67 H67A 108.3 . . ?
C58 C67 H67B 108.3 . . ?
H67A C67 H67B 107.4 . . ?
O8 C68 C69 122.4(3) . . ?
O8 C68 C73 119.1(3) . . ?
C73 C68 C69 118.6(3) . . ?
C68 C69 C78 120.5(3) . . ?
C70 C69 C68 118.0(4) . . ?
C70 C69 C78 121.4(4) . . ?
C69 C70 H70 117.7 . . ?
C69 C70 C71 124.5(4) . . ?
C71 C70 H70 117.7 . . ?
C70 C71 C74 123.2(4) . . ?
C72 C71 C70 116.0(4) . . ?
C72 C71 C74 120.7(4) . . ?
C71 C72 H72 118.6 . . ?
C71 C72 C73 122.7(4) . . ?
C73 C72 H72 118.6 . . ?
C68 C73 C82 120.8(3) . . ?
C72 C73 C68 120.2(4) . . ?
C72 C73 C82 118.8(3) . . ?
C71 C74 C75 108.7(4) . . ?
C76 C74 C71 110.6(3) . . ?
C76 C74 C75 106.6(4) . . ?
C77 C74 C71 112.4(4) . . ?
C77 C74 C75 109.8(5) . . ?
C77 C74 C76 108.5(4) . . ?
C74 C75 H75A 109.5 . . ?
C74 C75 H75B 109.5 . . ?
C74 C75 H75C 109.5 . . ?
H75A C75 H75B 109.5 . . ?
H75A C75 H75C 109.5 . . ?
H75B C75 H75C 109.5 . . ?
C74 C76 H76A 109.5 . . ?
C74 C76 H76B 109.5 . . ?
C74 C76 H76C 109.5 . . ?
H76A C76 H76B 109.5 . . ?
H76A C76 H76C 109.5 . . ?
H76B C76 H76C 109.5 . . ?
C74 C77 H77A 109.5 . . ?
C74 C77 H77B 109.5 . . ?
C74 C77 H77C 109.5 . . ?
H77A C77 H77B 109.5 . . ?
H77A C77 H77C 109.5 . . ?
H77B C77 H77C 109.5 . . ?
C79 C78 C69 111.8(3) . . ?
C79 C78 C81 107.2(4) . . ?
C80 C78 C69 112.0(3) . . ?
C80 C78 C79 107.0(4) . . ?
C80 C78 C81 109.5(3) . . ?
C81 C78 C69 109.2(3) . . ?
C78 C79 H79A 109.5 . . ?
C78 C79 H79B 109.5 . . ?
C78 C79 H79C 109.5 . . ?
H79A C79 H79B 109.5 . . ?
H79A C79 H79C 109.5 . . ?
H79B C79 H79C 109.5 . . ?
C78 C80 H80A 109.5 . . ?
C78 C80 H80B 109.5 . . ?
C78 C80 H80C 109.5 . . ?
H80A C80 H80B 109.5 . . ?
H80A C80 H80C 109.5 . . ?
H80B C80 H80C 109.5 . . ?
C78 C81 H81A 109.5 . . ?
C78 C81 H81B 109.5 . . ?
C78 C81 H81C 109.5 . . ?
H81A C81 H81B 109.5 . . ?
H81A C81 H81C 109.5 . . ?
H81B C81 H81C 109.5 . . ?
N2 C82 C73 116.8(3) . . ?
N2 C82 H82A 108.1 . . ?
N2 C82 H82B 108.1 . . ?
C73 C82 H82A 108.1 . . ?
C73 C82 H82B 108.1 . . ?
H82A C82 H82B 107.3 . . ?
N2 C83 H83A 109.0 . . ?
N2 C83 H83B 109.0 . . ?
N2 C83 C84 112.8(3) . . ?
H83A C83 H83B 107.8 . . ?
C84 C83 H83A 109.0 . . ?
C84 C83 H83B 109.0 . . ?
O9 C84 C83 106.0(3) . . ?
O9 C84 H84A 110.5 . . ?
O9 C84 H84B 110.5 . . ?
C83 C84 H84A 110.5 . . ?
C83 C84 H84B 110.5 . . ?
H84A C84 H84B 108.7 . . ?
O9 C85 H85A 110.9 . . ?
O9 C85 H85B 110.9 . . ?
O9 C85 C86 104.4(3) . . ?
H85A C85 H85B 108.9 . . ?
C86 C85 H85A 110.9 . . ?
C86 C85 H85B 110.9 . . ?
O10 C86 C85 107.5(3) . . ?
O10 C86 H86A 110.2 . . ?
O10 C86 H86B 110.2 . . ?
C85 C86 H86A 110.2 . . ?
C85 C86 H86B 110.2 . . ?
H86A C86 H86B 108.5 . . ?
O12 C87 H87A 110.9 . . ?
O12 C87 H87B 110.9 . . ?
O12 C87 C88 104.3(5) . . ?
H87A C87 H87B 108.9 . . ?
C88 C87 H87A 110.9 . . ?
C88 C87 H87B 110.9 . . ?
C87 C88 H88A 110.9 . . ?
C87 C88 H88B 110.9 . . ?
C87 C88 C89 104.4(6) . . ?
H88A C88 H88B 108.9 . . ?
C89 C88 H88A 110.9 . . ?
C89 C88 H88B 110.9 . . ?
C88 C89 H89A 110.8 . . ?
C88 C89 H89B 110.8 . . ?
H89A C89 H89B 108.8 . . ?
C90 C89 C88 104.9(6) . . ?
C90 C89 H89A 110.8 . . ?
C90 C89 H89B 110.8 . . ?
O12 C90 C89 106.3(5) . . ?
O12 C90 H90A 110.5 . . ?
O12 C90 H90B 110.5 . . ?
C89 C90 H90A 110.5 . . ?
C89 C90 H90B 110.5 . . ?
H90A C90 H90B 108.7 . . ?
C92 O13 C91 106.6(12) . . ?
O13 C91 H91A 110.0 . . ?
O13 C91 H91B 110.0 . . ?
O13 C91 C94 108.4(15) . . ?
H91A C91 H91B 108.4 . . ?
C94 C91 H91A 110.0 . . ?
C94 C91 H91B 110.0 . . ?
O13 C92 H92A 109.2 . . ?
O13 C92 H92B 109.2 . . ?
O13 C92 C93 111.9(10) . . ?
H92A C92 H92B 107.9 . . ?
C93 C92 H92A 109.2 . . ?
C93 C92 H92B 109.2 . . ?
C92 C93 H93A 111.7 . . ?
C92 C93 H93B 111.7 . . ?
C92 C93 C94 100.2(11) . . ?
H93A C93 H93B 109.5 . . ?
C94 C93 H93A 111.7 . . ?
C94 C93 H93B 111.7 . . ?
C91 C94 C93 108.6(12) . . ?
C91 C94 H94A 110.0 . . ?
C91 C94 H94B 110.0 . . ?
C93 C94 H94A 110.0 . . ?
C93 C94 H94B 110.0 . . ?
H94A C94 H94B 108.4 . . ?
C97A C98A H98A 109.7 . . ?
C97A C98A H98B 109.6 . . ?
O14A C98A H98A 109.6 . . ?
O14A C98A H98B 109.7 . . ?
C96A C95A H95A 109.8 . . ?
C96A C95A H95B 109.9 . . ?
O14A C95A H95A 109.9 . . ?
O14A C95A H95B 109.8 . . ?
O14A C95A C96 109.2(13) . . ?
C95A C96A H96A 110.8 . . ?
C95A C96A H96B 110.8 . . ?
C97A C96A H96A 110.8 . . ?
C97A C96A H96B 110.8 . . ?
C98A C97A C96 105.2(12) . . ?
C98A C97A H97A 110.7 . . ?
C98A C97A H97B 110.7 . . ?
C96A C97A H97A 110.7 . . ?
C96A C97A H97B 110.7 . . ?
H2SA C2S H2SB 109.5 . . ?
H2SA C2S H2SC 109.5 . . ?
H2SB C2S H2SC 109.5 . . ?
C3S C2S H2SA 109.5 . . ?
C3S C2S H2SB 109.5 . . ?
C3S C2S H2SC 109.5 . . ?
C2S C3S H3SA 102.6 . . ?
C2S C3S H3SB 102.6 . . ?
H3SA C3S H3SB 104.9 . . ?
C4S C3S C2S 138(2) . . ?
C4S C3S H3SA 102.6 . . ?
C4S C3S H3SB 102.6 . . ?
C3S C4S H4SA 109.8 . . ?
C3S C4S H4SB 109.8 . . ?
C3S C4S C5S 109.3(16) . . ?
H4SA C4S H4SB 108.3 . . ?
C5S C4S H4SA 109.8 . . ?
C5S C4S H4SB 109.8 . . ?
C4S C5S H5SA 112.7 . . ?
C4S C5S H5SB 112.7 . . ?
H5SA C5S H5SB 110.1 . . ?
C6S C5S C4S 95.5(11) . . ?
C6S C5S H5SA 112.7 . . ?
C6S C5S H5SB 112.6 . . ?
C5S C6S H6SA 110.5 . . ?
C5S C6S H6SB 110.5 . . ?
H6SA C6S H6SB 108.7 . . ?
C0AA C6S C5S 106.3(16) . . ?
C0AA C6S H6SA 110.5 . . ?
C0AA C6S H6SB 110.5 . . ?
C6S C0AA H0AA 109.5 . . ?
C6S C0AA H0AB 109.5 . . ?
C6S C0AA H0AC 109.5 . . ?
H0AA C0AA H0AB 109.5 . . ?
H0AA C0AA H0AC 109.5 . . ?
H0AB C0AA H0AC 109.5 . . ?

loop_
_geom_bond_atom_site_label_1
_geom_bond_atom_site_label_2
_geom_bond_distance
_geom_bond_site_symmetry_2
_geom_bond_publ_flag
Zn1 Yb1 3.3265(4) . ?
Zn1 Yb2 3.3220(4) . ?
Zn1 O1 1.952(2) . ?
Zn1 O5 1.928(2) . ?
Zn1 O6 1.959(3) . ?
Zn1 O10 1.930(2) . ?
C98Ab H98C 0.9700 . ?
C98Ab H98D 0.9700 . ?
C95Ab H95C 0.9700 . ?
C95Ab H95D 0.9700 . ?
C95Ab C96A 1.536(18) . ?
C96Ab H96C 0.9700 . ?
C96Ab H96D 0.9700 . ?
C98Ab C97A 1.572(18) . ?
C96Ab C97A 1.570(19) . ?
C97Ab H97C 0.9700 . ?
C97Ab H97D 0.9700 . ?
C95Ab O14A 1.465(19) . ?
C98Ab O14A 1.430(19) . ?
Yb1 O1 2.269(2) . ?
Yb1 O2 2.127(3) . ?
Yb1 O3 2.112(2) . ?
Yb1 O4 2.474(3) . ?
Yb1 O5 2.234(2) . ?
Yb1 O11 2.467(3) . ?
Yb1 N1 2.596(3) . ?
Yb2 O6 2.277(2) . ?
Yb2 O7 2.127(3) . ?
Yb2 O8 2.109(2) . ?
Yb2 O9 2.465(2) . ?
Yb2 O10 2.233(2) . ?
Yb2 O12 2.454(3) . ?
Yb2 N2 2.594(3) . ?
O1 C1 1.407(4) . ?
O2 C8 1.332(4) . ?
O3 C23 1.333(4) . ?
O4 C39 1.430(5) . ?
O4 C40 1.441(5) . ?
O5 C41 1.404(4) . ?
O6 C46 1.408(5) . ?
O7 C53 1.329(5) . ?
O8 C68 1.328(4) . ?
O9 C84 1.433(4) . ?
O9 C85 1.437(4) . ?
O10 C86 1.407(4) . ?
O11 C42 1.452(5) . ?
O11 C45 1.443(5) . ?
O12 C87 1.448(5) . ?
O12 C90 1.454(5) . ?
N1 C22 1.489(5) . ?
N1 C37 1.499(5) . ?
N1 C38 1.478(5) . ?
N2 C67 1.492(5) . ?
N2 C82 1.491(5) . ?
N2 C83 1.477(5) . ?
C1 H1A 0.9700 . ?
C1 H1B 0.9700 . ?
C1 C2 1.510(6) . ?
C2 C3 1.388(6) . ?
C2 C7 1.366(7) . ?
C3 H3 0.9300 . ?
C3 C4 1.374(7) . ?
C4 H4 0.9300 . ?
C4 C5 1.358(10) . ?
C5 H5 0.9300 . ?
C5 C6 1.365(9) . ?
C6 H6 0.9300 . ?
C6 C7 1.398(7) . ?
C7 H7 0.9300 . ?
C8 C9 1.415(5) . ?
C8 C13 1.410(5) . ?
C9 C10 1.385(6) . ?
C9 C22 1.503(5) . ?
C10 H10 0.9300 . ?
C10 C11 1.388(6) . ?
C11 C12 1.395(6) . ?
C11 C18 1.514(7) . ?
C12 H12 0.9300 . ?
C12 C13 1.393(6) . ?
C13 C14 1.536(5) . ?
C14 C15 1.534(6) . ?
C14 C16 1.530(7) . ?
C14 C17 1.532(6) . ?
C15 H15A 0.9600 . ?
C15 H15B 0.9600 . ?
C15 H15C 0.9600 . ?
C16 H16A 0.9600 . ?
C16 H16B 0.9600 . ?
C16 H16C 0.9600 . ?
C17 H17A 0.9600 . ?
C17 H17B 0.9600 . ?
C17 H17C 0.9600 . ?
C18 C19 1.384(9) . ?
C18 C20 1.611(9) . ?
C18 C21 1.495(9) . ?
C19 H19A 0.9600 . ?
C19 H19B 0.9600 . ?
C19 H19C 0.9600 . ?
C20 H20A 0.9600 . ?
C20 H20B 0.9600 . ?
C20 H20C 0.9600 . ?
C21 H21A 0.9600 . ?
C21 H21B 0.9600 . ?
C21 H21C 0.9600 . ?
C22 H22A 0.9700 . ?
C22 H22B 0.9700 . ?
C23 C24 1.415(5) . ?
C23 C28 1.407(5) . ?
C24 C25 1.395(6) . ?
C24 C29 1.539(6) . ?
C25 H25 0.9300 . ?
C25 C26 1.394(6) . ?
C26 C27 1.381(6) . ?
C26 C33 1.540(6) . ?
C27 H27 0.9300 . ?
C27 C28 1.394(5) . ?
C28 C37 1.501(6) . ?
C29 C30 1.526(7) . ?
C29 C31 1.529(6) . ?
C29 C32 1.529(7) . ?
C30 H30A 0.9600 . ?
C30 H30B 0.9600 . ?
C30 H30C 0.9600 . ?
C31 H31A 0.9600 . ?
C31 H31B 0.9600 . ?
C31 H31C 0.9600 . ?
C32 H32A 0.9600 . ?
C32 H32B 0.9600 . ?
C32 H32C 0.9600 . ?
C33 C34 1.485(8) . ?
C33 C35 1.501(8) . ?
C33 C36 1.555(8) . ?
C34 H34A 0.9600 . ?
C34 H34B 0.9600 . ?
C34 H34C 0.9600 . ?
C35 H35A 0.9600 . ?
C35 H35B 0.9600 . ?
C35 H35C 0.9600 . ?
C36 H36A 0.9600 . ?
C36 H36B 0.9600 . ?
C36 H36C 0.9600 . ?
C37 H37A 0.9700 . ?
C37 H37B 0.9700 . ?
C38 H38A 0.9700 . ?
C38 H38B 0.9700 . ?
C38 C39 1.500(6) . ?
C39 H39A 0.9700 . ?
C39 H39B 0.9700 . ?
C40 H40A 0.9700 . ?
C40 H40B 0.9700 . ?
C40 C41 1.495(6) . ?
C41 H41A 0.9700 . ?
C41 H41B 0.9700 . ?
C42 H42A 0.9700 . ?
C42 H42B 0.9700 . ?
C42 C43 1.510(7) . ?
C43 H43A 0.9700 . ?
C43 H43B 0.9700 . ?
C43 C44 1.485(10) . ?
C44 H44A 0.9700 . ?
C44 H44B 0.9700 . ?
C44 C45 1.469(8) . ?
C45 H45A 0.9700 . ?
C45 H45B 0.9700 . ?
C46 H46A 0.9700 . ?
C46 H46B 0.9700 . ?
C46 C47 1.531(7) . ?
C47 C48 1.370(8) . ?
C47 C52 1.379(8) . ?
C48 H48 0.9300 . ?
C48 C49 1.367(9) . ?
C49 H49 0.9300 . ?
C49 C50 1.359(11) . ?
C50 H50 0.9300 . ?
C50 C51 1.343(12) . ?
C51 H51 0.9300 . ?
C51 C52 1.391(10) . ?
C52 H52 0.9300 . ?
C53 C54 1.421(6) . ?
C53 C58 1.408(5) . ?
C54 C55 1.393(6) . ?
C54 C59 1.534(6) . ?
C55 H55 0.9300 . ?
C55 C56 1.391(7) . ?
C56 C57 1.384(7) . ?
C56 C63 1.535(6) . ?
C57 H57 0.9300 . ?
C57 C58 1.394(6) . ?
C58 C67 1.514(6) . ?
C59 C60 1.533(7) . ?
C59 C61 1.526(8) . ?
C59 C62 1.541(7) . ?
C60 H60A 0.9600 . ?
C60 H60B 0.9600 . ?
C60 H60C 0.9600 . ?
C61 H61A 0.9600 . ?
C61 H61B 0.9600 . ?
C61 H61C 0.9600 . ?
C62 H62A 0.9600 . ?
C62 H62B 0.9600 . ?
C62 H62C 0.9600 . ?
C63 C64 1.528(8) . ?
C63 C65 1.490(9) . ?
C63 C66 1.493(9) . ?
C64 H64A 0.9600 . ?
C64 H64B 0.9600 . ?
C64 H64C 0.9600 . ?
C65 H65A 0.9600 . ?
C65 H65B 0.9600 . ?
C65 H65C 0.9600 . ?
C66 H66A 0.9600 . ?
C66 H66B 0.9600 . ?
C66 H66C 0.9600 . ?
C67 H67A 0.9700 . ?
C67 H67B 0.9700 . ?
C68 C69 1.418(5) . ?
C68 C73 1.415(5) . ?
C69 C70 1.389(5) . ?
C69 C78 1.540(5) . ?
C70 H70 0.9300 . ?
C70 C71 1.396(6) . ?
C71 C72 1.384(6) . ?
C71 C74 1.539(5) . ?
C72 H72 0.9300 . ?
C72 C73 1.388(5) . ?
C73 C82 1.504(6) . ?
C74 C75 1.545(7) . ?
C74 C76 1.525(6) . ?
C74 C77 1.503(8) . ?
C75 H75A 0.9600 . ?
C75 H75B 0.9600 . ?
C75 H75C 0.9600 . ?
C76 H76A 0.9600 . ?
C76 H76B 0.9600 . ?
C76 H76C 0.9600 . ?
C77 H77A 0.9600 . ?
C77 H77B 0.9600 . ?
C77 H77C 0.9600 . ?
C78 C79 1.538(6) . ?
C78 C80 1.528(6) . ?
C78 C81 1.538(6) . ?
C79 H79A 0.9600 . ?
C79 H79B 0.9600 . ?
C79 H79C 0.9600 . ?
C80 H80A 0.9600 . ?
C80 H80B 0.9600 . ?
C80 H80C 0.9600 . ?
C81 H81A 0.9600 . ?
C81 H81B 0.9600 . ?
C81 H81C 0.9600 . ?
C82 H82A 0.9700 . ?
C82 H82B 0.9700 . ?
C83 H83A 0.9700 . ?
C83 H83B 0.9700 . ?
C83 C84 1.506(5) . ?
C84 H84A 0.9700 . ?
C84 H84B 0.9700 . ?
C85 H85A 0.9700 . ?
C85 H85B 0.9700 . ?
C85 C86 1.502(5) . ?
C86 H86A 0.9700 . ?
C86 H86B 0.9700 . ?
C87 H87A 0.9700 . ?
C87 H87B 0.9700 . ?
C87 C88 1.474(8) . ?
C88 H88A 0.9700 . ?
C88 H88B 0.9700 . ?
C88 C89 1.483(11) . ?
C89 H89A 0.9700 . ?
C89 H89B 0.9700 . ?
C89 C90 1.456(8) . ?
C90 H90A 0.9700 . ?
C90 H90B 0.9700 . ?
O13 C91 1.375(18) . ?
O13 C92 1.346(12) . ?
C91 H91A 0.9700 . ?
C91 H91B 0.9700 . ?
C91 C94 1.422(18) . ?
C92 H92A 0.9700 . ?
C92 H92B 0.9700 . ?
C92 C93 1.458(13) . ?
C93 H93A 0.9700 . ?
C93 H93B 0.9700 . ?
C93 C94 1.458(15) . ?
C94 H94A 0.9700 . ?
C94 H94B 0.9700 . ?
C98A H98A 0.9700 . ?
C98A H98B 0.9700 . ?
C98A O14 1.407(18) . ?
C95A H95A 0.9700 . ?
C95A H95B 0.9700 . ?
C95A C96 1.523(17) . ?
C96A H96A 0.9700 . ?
C96A H96B 0.9700 . ?
C97A H97A 0.9700 . ?
C97A H97B 0.9700 . ?
C97A C98 1.518(17) . ?
C2S H2SA 0.9600 . ?
C2S H2SB 0.9600 . ?
C2S H2SC 0.9600 . ?
C2S C3S 1.500(9) . ?
C3S H3SA 0.9700 . ?
C3S H3SB 0.9700 . ?
C3S C4S 1.490(9) . ?
C4S H4SA 0.9700 . ?
C4S H4SB 0.9700 . ?
C4S C5S 1.537(10) . ?
C5S H5SA 0.9700 . ?
C5S H5SB 0.9700 . ?
C5S C6S 1.529(10) . ?
C6S H6SA 0.9700 . ?
C6S H6SB 0.9700 . ?
C6S C0AA 1.42(2) . ?
C0AA H0AA 0.9600 . ?
C0AA H0AB 0.9600 . ?
C0AA H0AC 0.9600 . ?
